data_7713110
loop_
_publ_author_name
'Theodosopoulou, Dimitra'
'De La Pena, Miguel Alonso'
'Abou-Derhamine, Sary'
'Douair, Iskander'
'Roisnel, Thierry'
'Cordier, Marie'
'Piola, Lorenzo'
'Fernandez, Alvaro'
'Welle, Alexandre'
'Maron, Laurent'
'Carpentier, Jean-Francois'
'Kirillov, Evgueni'

_publ_section_title
;
 C1-Symmetric {Cyclopentadienyl/Indenyl}-Metallocene Catalysts: Synthesis,
 Structure, Isospecific Polymerization of Propylene and Stereocontrol
 Mechanism
;
_journal_name_full 'Dalton Transactions'
_journal_paper_doi 10.1039/D3DT01306E
_journal_year 2023
_chemical_compound_source 'synthesis as described'
_chemical_formula_moiety 'C35 H46 Cl2 Si Zr, 1/3(C7 H16)'
_chemical_formula_sum 'C37.33333 H51.33333 Cl2 Si Zr'
_chemical_formula_weight 690.32
_space_group_crystal_system triclinic
_space_group_IT_number 2
_space_group_name_Hall '-P 1'
_space_group_name_H-M_alt 'P -1'
_atom_sites_solution_hydrogens geom
_atom_sites_solution_primary dual
_atom_sites_solution_secondary difmap
_audit_update_record
;
2023-03-13 deposited with the CCDC.	2023-05-19 downloaded from the CCDC.
;
_cell_angle_alpha 86.522(3)
_cell_angle_beta 85.210(2)
_cell_angle_gamma 84.849(2)
_cell_formula_units_Z 6
_cell_length_a 12.6320(8)
_cell_length_b 18.1924(14)
_cell_length_c 23.8569(17)
_cell_measurement_reflns_used 9085
_cell_measurement_temperature 150(2)
_cell_measurement_theta_max 27.4931
_cell_measurement_theta_min 2.2509
_cell_measurement_wavelength 0.710730
_cell_volume 5433.4(7)
_computing_cell_refinement 'APEX3 (Bruker, 2015)'
_computing_data_collection 'Bruker APEX3 (Bruker, 2015)'
_computing_data_reduction 'SAINT (Bruker, 2014)'
_computing_molecular_graphics
;
   'SXGRAPH (L. Farrugia, 1999), Mercury (CSD, 2020)'
;
_computing_publication_material 'CRYSCALC (T. Roisnel, local program, 2020)'
_computing_structure_refinement 'SHELXL-2018_3 (Sheldrick, 2018)'
_computing_structure_solution 'SHELXT 2018_2 (Sheldrick, 2018)'
_diffrn_ambient_temperature 150(2)
_diffrn_detector CCD-LDI-APEX2
_diffrn_detector_area_resol_mean 10.4167
_diffrn_measured_fraction_theta_full 0.996
_diffrn_measured_fraction_theta_max 0.981
_diffrn_measurement_device_type 'APEXII Bruker-AXS'
_diffrn_measurement_method 'CCD rotation images, thin slices'
_diffrn_orient_matrix_UB_11 -0.0050593
_diffrn_orient_matrix_UB_12 -0.0358960
_diffrn_orient_matrix_UB_13 0.0333632
_diffrn_orient_matrix_UB_21 -0.0488453
_diffrn_orient_matrix_UB_22 0.0370101
_diffrn_orient_matrix_UB_23 0.0210114
_diffrn_orient_matrix_UB_31 -0.0628139
_diffrn_orient_matrix_UB_32 -0.0199131
_diffrn_orient_matrix_UB_33 -0.0148273
_diffrn_radiation_monochromator graphite
_diffrn_radiation_probe x-ray
_diffrn_radiation_source 'fine-focus sealed tube'
_diffrn_radiation_type MoK\a
_diffrn_radiation_wavelength 0.71073
_diffrn_reflns_av_R_equivalents 0.0390
_diffrn_reflns_av_unetI/netI 0.0469
_diffrn_reflns_limit_h_max 16
_diffrn_reflns_limit_h_min -11
_diffrn_reflns_limit_k_max 23
_diffrn_reflns_limit_k_min -23
_diffrn_reflns_limit_l_max 30
_diffrn_reflns_limit_l_min -30
_diffrn_reflns_number 74930
_diffrn_reflns_theta_full 25.242
_diffrn_reflns_theta_max 27.520
_diffrn_reflns_theta_min 1.895
_diffrn_source_current 1.0
_diffrn_source_power 50.0
_diffrn_source_voltage 50.0
_exptl_absorpt_coefficient_mu 0.508
_exptl_absorpt_correction_T_max 0.859
_exptl_absorpt_correction_T_min 0.806
_exptl_absorpt_correction_type multi-scan
_exptl_absorpt_process_details
;
  [Sheldrick, G.M. (2014). SADABS Bruker AXS Inc., Madison, Wisconsin, USA]
;
_exptl_crystal_colour yellow
_exptl_crystal_density_diffrn 1.266
_exptl_crystal_description prism
_exptl_crystal_F_000 2180
_exptl_crystal_size_max 0.490
_exptl_crystal_size_mid 0.350
_exptl_crystal_size_min 0.300
_refine_diff_density_max 1.097
_refine_diff_density_min -0.616
_refine_diff_density_rms 0.073
_refine_ls_extinction_method none
_refine_ls_goodness_of_fit_ref 1.026
_refine_ls_hydrogen_treatment constr
_refine_ls_matrix_type full
_refine_ls_number_parameters 1153
_refine_ls_number_reflns 24534
_refine_ls_number_restraints 36
_refine_ls_restrained_S_all 1.025
_refine_ls_R_factor_all 0.0568
_refine_ls_R_factor_gt 0.0375
_refine_ls_shift/su_max 0.010
_refine_ls_shift/su_mean 0.000
_refine_ls_structure_factor_coef Fsqd
_refine_ls_weighting_details 'w=1/[\s^2^(Fo^2^)+(0.0420P)^2^+1.6020P] where P=(Fo^2^+2Fc^2^)/3'
_refine_ls_weighting_scheme calc
_refine_ls_wR_factor_gt 0.0891
_refine_ls_wR_factor_ref 0.0988
_reflns_number_gt 18204
_reflns_number_total 24534
_reflns_threshold_expression >2sigma(I)
_cod_data_source_file d3dt01306e2.cif
_cod_data_source_block 3j_Zr_SAR2307
_cod_depositor_comments
;

2024-10-08
Z value and formula fixed to values more according to usual
chemical conventions.                 miguel
;
_cod_original_formula_sum 'C112 H154 Cl6 Si3 Zr3'
_cod_original_formula_weight 2070.97
_cod_original_formula_moiety '3(C35 H46 Cl2 Si Zr), C7 H16'
_cod_original_formula_units_Z 2
_cod_database_code 7713110

loop_
_space_group_symop_operation_xyz
'x, y, z'
'-x, -y, -z'

loop_
_atom_site_label
_atom_site_type_symbol
_atom_site_fract_x
_atom_site_fract_y
_atom_site_fract_z
_atom_site_U_iso_or_equiv
_atom_site_adp_type
_atom_site_occupancy
_atom_site_site_symmetry_order
_atom_site_calc_flag
_atom_site_refinement_flags_posn
_atom_site_refinement_flags_adp
_atom_site_refinement_flags_occupancy
_atom_site_disorder_assembly
_atom_site_disorder_group
Zr1 Zr 0.85678(2) 0.82081(2) 0.49101(2) 0.01321(5) Uani 1 1 d . . . . .
Cl1 Cl 0.95554(5) 0.71935(4) 0.53862(2) 0.03013(14) Uani 1 1 d . . . . .
Cl2 Cl 0.88977(5) 0.91641(4) 0.55310(3) 0.03447(16) Uani 1 1 d . . . . .
C1 C 0.87252(18) 0.99268(12) 0.41106(10) 0.0247(5) Uani 1 1 d . . . . .
H1A H 0.918655 1.019013 0.432502 0.037 Uiso 1 1 calc R U . . .
H1B H 0.799383 0.997791 0.428501 0.037 Uiso 1 1 calc R U . . .
H1C H 0.873807 1.013698 0.372224 0.037 Uiso 1 1 calc R U . . .
C2 C 0.91205(17) 0.91205(12) 0.41098(9) 0.0178(5) Uani 1 1 d . . . . .
C3 C 1.00936(17) 0.88464(12) 0.43195(9) 0.0173(5) Uani 1 1 d . . . . .
H3 H 1.054586 0.912402 0.450666 0.021 Uiso 1 1 calc R U . . .
C4 C 1.02915(16) 0.80879(11) 0.42067(8) 0.0151(4) Uani 1 1 d . . . . .
C5 C 0.93826(16) 0.78817(11) 0.39467(8) 0.0142(4) Uani 1 1 d . . . . .
C6 C 0.86321(16) 0.85300(11) 0.38854(8) 0.0153(4) Uani 1 1 d . . . . .
C7 C 0.69078(19) 0.78672(13) 0.32417(9) 0.0258(5) Uani 1 1 d . . . . .
H7A H 0.615658 0.776344 0.328765 0.039 Uiso 1 1 calc R U . . .
H7B H 0.736059 0.740455 0.328753 0.039 Uiso 1 1 calc R U . . .
H7C H 0.706652 0.809598 0.286502 0.039 Uiso 1 1 calc R U . . .
Si1 Si 0.71745(5) 0.85119(3) 0.37855(2) 0.01604(13) Uani 1 1 d . . . . .
C8 C 0.64777(19) 0.94068(13) 0.35351(10) 0.0281(6) Uani 1 1 d . . . . .
H8A H 0.670281 0.951242 0.313745 0.042 Uiso 1 1 calc R U . . .
H8B H 0.665971 0.980515 0.375881 0.042 Uiso 1 1 calc R U . . .
H8C H 0.570516 0.937181 0.357772 0.042 Uiso 1 1 calc R U . . .
C9 C 0.67943(16) 0.82250(11) 0.45469(8) 0.0147(4) Uani 1 1 d . . . . .
C10 C 0.69792(16) 0.74868(11) 0.47939(8) 0.0144(4) Uani 1 1 d . . . . .
C11 C 0.69411(16) 0.75082(11) 0.53905(8) 0.0152(4) Uani 1 1 d . . . . .
C12 C 0.67697(16) 0.82648(11) 0.55257(9) 0.0158(4) Uani 1 1 d . . . . .
C13 C 0.66800(16) 0.87031(12) 0.50101(9) 0.0158(4) Uani 1 1 d . . . . .
C14 C 0.70127(18) 0.67910(12) 0.44752(9) 0.0209(5) Uani 1 1 d . . . . .
H14A H 0.766683 0.647860 0.454484 0.031 Uiso 1 1 calc R U . . .
H14B H 0.700135 0.692199 0.407109 0.031 Uiso 1 1 calc R U . . .
H14C H 0.639177 0.652110 0.460311 0.031 Uiso 1 1 calc R U . . .
C15 C 0.68837(19) 0.68563(12) 0.58188(9) 0.0228(5) Uani 1 1 d . . . . .
H15 H 0.720467 0.699636 0.616221 0.027 Uiso 1 1 calc R U . . .
C16 C 0.5707(2) 0.67508(14) 0.59889(11) 0.0386(7) Uani 1 1 d . . . . .
H16A H 0.536373 0.719814 0.615810 0.058 Uiso 1 1 calc R U . . .
H16B H 0.565623 0.632909 0.626275 0.058 Uiso 1 1 calc R U . . .
H16C H 0.534833 0.665763 0.565456 0.058 Uiso 1 1 calc R U . . .
C17 C 0.7447(2) 0.61113(13) 0.56536(11) 0.0342(6) Uani 1 1 d . . . . .
H17A H 0.703454 0.589155 0.538696 0.051 Uiso 1 1 calc R U . . .
H17B H 0.750740 0.577979 0.599099 0.051 Uiso 1 1 calc R U . . .
H17C H 0.816142 0.618576 0.547720 0.051 Uiso 1 1 calc R U . . .
C18 C 0.65805(18) 0.86186(12) 0.60927(9) 0.0209(5) Uani 1 1 d . . . . .
H18 H 0.687113 0.911343 0.603415 0.025 Uiso 1 1 calc R U . . .
C19 C 0.53828(19) 0.87738(14) 0.62558(10) 0.0322(6) Uani 1 1 d . . . . .
H19A H 0.503728 0.902974 0.593733 0.048 Uiso 1 1 calc R U . . .
H19B H 0.528011 0.908487 0.658046 0.048 Uiso 1 1 calc R U . . .
H19C H 0.506663 0.830571 0.635356 0.048 Uiso 1 1 calc R U . . .
C20 C 0.7141(2) 0.82236(14) 0.65866(10) 0.0328(6) Uani 1 1 d . . . . .
H20A H 0.677774 0.778401 0.671818 0.049 Uiso 1 1 calc R U . . .
H20B H 0.711916 0.855874 0.689460 0.049 Uiso 1 1 calc R U . . .
H20C H 0.788488 0.807572 0.646252 0.049 Uiso 1 1 calc R U . . .
C21 C 0.63868(19) 0.95252(12) 0.49862(10) 0.0244(5) Uani 1 1 d . . . . .
H21A H 0.567813 0.962895 0.517927 0.037 Uiso 1 1 calc R U . . .
H21B H 0.638000 0.971091 0.459217 0.037 Uiso 1 1 calc R U . . .
H21C H 0.691162 0.977035 0.517180 0.037 Uiso 1 1 calc R U . . .
C22 C 0.93730(17) 0.71391(12) 0.37894(8) 0.0155(4) Uani 1 1 d . . . . .
H22 H 0.877185 0.699317 0.362365 0.019 Uiso 1 1 calc R U . . .
C23 C 1.02246(17) 0.66331(11) 0.38753(8) 0.0162(4) Uani 1 1 d . . . . .
C24 C 1.11276(17) 0.68638(12) 0.41202(9) 0.0179(5) Uani 1 1 d . . . . .
H24 H 1.171900 0.651165 0.417014 0.021 Uiso 1 1 calc R U . . .
C25 C 1.11847(17) 0.75652(12) 0.42866(8) 0.0173(5) Uani 1 1 d . . . . .
C26 C 1.21524(17) 0.77779(12) 0.45263(9) 0.0181(5) Uani 1 1 d . . . . .
C27 C 1.20859(18) 0.81481(13) 0.50256(10) 0.0249(5) Uani 1 1 d . . . . .
H27 H 1.140821 0.828169 0.521241 0.030 Uiso 1 1 calc R U . . .
C28 C 1.3004(2) 0.83213(14) 0.52497(11) 0.0334(6) Uani 1 1 d . . . . .
H28 H 1.295231 0.856512 0.559322 0.040 Uiso 1 1 calc R U . . .
C29 C 1.3998(2) 0.81413(14) 0.49764(11) 0.0325(6) Uani 1 1 d . . . . .
H29 H 1.462460 0.826253 0.513113 0.039 Uiso 1 1 calc R U . . .
C30 C 1.40706(19) 0.77848(14) 0.44780(11) 0.0301(6) Uani 1 1 d . . . . .
H30 H 1.474898 0.766486 0.428713 0.036 Uiso 1 1 calc R U . . .
C31 C 1.31542(17) 0.76017(13) 0.42557(10) 0.0231(5) Uani 1 1 d . . . . .
H31 H 1.321145 0.735287 0.391433 0.028 Uiso 1 1 calc R U . . .
C32 C 1.02390(18) 0.58216(12) 0.37292(9) 0.0196(5) Uani 1 1 d . . . . .
C33 C 1.0202(2) 0.53440(13) 0.42837(10) 0.0328(6) Uani 1 1 d . . . . .
H33A H 0.955313 0.549363 0.451774 0.049 Uiso 1 1 calc R U . . .
H33B H 1.082846 0.541104 0.448564 0.049 Uiso 1 1 calc R U . . .
H33C H 1.020236 0.482279 0.420117 0.049 Uiso 1 1 calc R U . . .
C34 C 1.1262(2) 0.55938(14) 0.33649(10) 0.0320(6) Uani 1 1 d . . . . .
H34A H 1.124393 0.508420 0.325679 0.048 Uiso 1 1 calc R U . . .
H34B H 1.188221 0.562762 0.357992 0.048 Uiso 1 1 calc R U . . .
H34C H 1.131266 0.592423 0.302547 0.048 Uiso 1 1 calc R U . . .
C35 C 0.92863(19) 0.56798(13) 0.34119(10) 0.0282(6) Uani 1 1 d . . . . .
H35A H 0.928162 0.599418 0.306354 0.042 Uiso 1 1 calc R U . . .
H35B H 0.862628 0.579447 0.364797 0.042 Uiso 1 1 calc R U . . .
H35C H 0.933785 0.515935 0.331996 0.042 Uiso 1 1 calc R U . . .
Zr2 Zr 0.41756(2) 0.94197(2) 0.17014(2) 0.01348(5) Uani 1 1 d . . . . .
Cl11 Cl 0.45300(5) 1.03259(3) 0.23594(2) 0.02979(14) Uani 1 1 d . . . . .
Cl12 Cl 0.51467(4) 0.83687(3) 0.21420(2) 0.02785(14) Uani 1 1 d . . . . .
C101 C 0.43399(18) 1.11758(12) 0.09613(10) 0.0234(5) Uani 1 1 d . . . . .
H10A H 0.366898 1.122208 0.119925 0.035 Uiso 1 1 calc R U . . .
H10B H 0.422171 1.138672 0.058154 0.035 Uiso 1 1 calc R U . . .
H10C H 0.487318 1.144185 0.112255 0.035 Uiso 1 1 calc R U . . .
C102 C 0.47324(17) 1.03736(12) 0.09314(8) 0.0175(5) Uani 1 1 d . . . . .
C103 C 0.57023(17) 1.00789(12) 0.11365(9) 0.0178(5) Uani 1 1 d . . . . .
H103 H 0.615829 1.034110 0.133364 0.021 Uiso 1 1 calc R U . . .
C104 C 0.58900(16) 0.93285(12) 0.10019(8) 0.0166(4) Uani 1 1 d . . . . .
C105 C 0.49836(16) 0.91475(12) 0.07247(8) 0.0153(4) Uani 1 1 d . . . . .
C106 C 0.42369(17) 0.98016(12) 0.06849(8) 0.0164(4) Uani 1 1 d . . . . .
C107 C 0.21031(19) 1.07397(13) 0.03926(10) 0.0289(6) Uani 1 1 d . . . . .
H10D H 0.225169 1.109928 0.065923 0.043 Uiso 1 1 calc R U . . .
H10E H 0.133180 1.070594 0.040187 0.043 Uiso 1 1 calc R U . . .
H10F H 0.237381 1.089907 0.001173 0.043 Uiso 1 1 calc R U . . .
Si2 Si 0.27730(5) 0.98160(3) 0.05921(2) 0.01746(13) Uani 1 1 d . . . . .
C108 C 0.24387(19) 0.92264(14) 0.00250(9) 0.0278(6) Uani 1 1 d . . . . .
H10G H 0.251298 0.950098 -0.034047 0.042 Uiso 1 1 calc R U . . .
H10H H 0.170297 0.909454 0.010025 0.042 Uiso 1 1 calc R U . . .
H10I H 0.292519 0.877549 0.001866 0.042 Uiso 1 1 calc R U . . .
C109 C 0.23967(16) 0.94812(12) 0.13418(9) 0.0160(4) Uani 1 1 d . . . . .
C110 C 0.22928(16) 0.99266(11) 0.18263(8) 0.0151(4) Uani 1 1 d . . . . .
C111 C 0.23855(16) 0.94515(11) 0.23240(8) 0.0154(4) Uani 1 1 d . . . . .
C112 C 0.25420(16) 0.87086(11) 0.21576(8) 0.0154(4) Uani 1 1 d . . . . .
C113 C 0.25772(16) 0.87300(12) 0.15582(8) 0.0155(4) Uani 1 1 d . . . . .
C114 C 0.20204(19) 1.07483(12) 0.18418(10) 0.0237(5) Uani 1 1 d . . . . .
H11A H 0.130792 1.084604 0.203202 0.036 Uiso 1 1 calc R U . . .
H11B H 0.203119 1.096782 0.145615 0.036 Uiso 1 1 calc R U . . .
H11C H 0.254468 1.096582 0.204725 0.036 Uiso 1 1 calc R U . . .
C115 C 0.22145(18) 0.97662(12) 0.29039(9) 0.0206(5) Uani 1 1 d . . . . .
H115 H 0.250843 1.026066 0.286216 0.025 Uiso 1 1 calc R U . . .
C116 C 0.10221(19) 0.99176(15) 0.30778(10) 0.0317(6) Uani 1 1 d . . . . .
H11D H 0.067503 1.020865 0.277463 0.048 Uiso 1 1 calc R U . . .
H11E H 0.093047 1.019343 0.342127 0.048 Uiso 1 1 calc R U . . .
H11F H 0.069882 0.944747 0.314848 0.048 Uiso 1 1 calc R U . . .
C117 C 0.2784(2) 0.93389(14) 0.33794(10) 0.0337(6) Uani 1 1 d . . . . .
H11G H 0.240374 0.890489 0.350657 0.051 Uiso 1 1 calc R U . . .
H11H H 0.279620 0.965869 0.369448 0.051 Uiso 1 1 calc R U . . .
H11I H 0.351607 0.917912 0.324203 0.051 Uiso 1 1 calc R U . . .
C118 C 0.24501(19) 0.80326(12) 0.25562(9) 0.0240(5) Uani 1 1 d . . . . .
H118 H 0.273361 0.814668 0.291732 0.029 Uiso 1 1 calc R U . . .
C119 C 0.1269(2) 0.79199(14) 0.26847(11) 0.0378(7) Uani 1 1 d . . . . .
H11J H 0.090491 0.835727 0.285899 0.057 Uiso 1 1 calc R U . . .
H11K H 0.119420 0.748512 0.294350 0.057 Uiso 1 1 calc R U . . .
H11L H 0.095096 0.784497 0.233389 0.057 Uiso 1 1 calc R U . . .
C120 C 0.3034(2) 0.72973(13) 0.23727(12) 0.0388(7) Uani 1 1 d . . . . .
H12A H 0.264783 0.709755 0.208474 0.058 Uiso 1 1 calc R U . . .
H12B H 0.306797 0.694431 0.269906 0.058 Uiso 1 1 calc R U . . .
H12C H 0.375883 0.738161 0.221742 0.058 Uiso 1 1 calc R U . . .
C121 C 0.26163(19) 0.80606(12) 0.12109(9) 0.0229(5) Uani 1 1 d . . . . .
H12D H 0.327033 0.774349 0.127141 0.034 Uiso 1 1 calc R U . . .
H12E H 0.260874 0.821932 0.081123 0.034 Uiso 1 1 calc R U . . .
H12F H 0.199535 0.778428 0.132465 0.034 Uiso 1 1 calc R U . . .
C122 C 0.49695(17) 0.84205(12) 0.05365(8) 0.0172(5) Uani 1 1 d . . . . .
H122 H 0.436953 0.829168 0.036058 0.021 Uiso 1 1 calc R U . . .
C123 C 0.58170(18) 0.79043(12) 0.06075(8) 0.0190(5) Uani 1 1 d . . . . .
C124 C 0.58397(19) 0.71145(13) 0.04186(9) 0.0241(5) Uani 1 1 d . . . . .
C125 C 0.4881(2) 0.69891(14) 0.00990(11) 0.0365(7) Uani 1 1 d . . . . .
H12G H 0.422474 0.708280 0.034278 0.055 Uiso 1 1 calc R U . . .
H12H H 0.493948 0.647728 -0.001427 0.055 Uiso 1 1 calc R U . . .
H12I H 0.486231 0.732665 -0.023680 0.055 Uiso 1 1 calc R U . . .
C126 C 0.6863(2) 0.69332(15) 0.00392(11) 0.0417(7) Uani 1 1 d . . . . .
H12J H 0.688864 0.728627 -0.028763 0.063 Uiso 1 1 calc R U . . .
H12K H 0.686796 0.643114 -0.008906 0.063 Uiso 1 1 calc R U . . .
H12L H 0.748609 0.696645 0.025248 0.063 Uiso 1 1 calc R U . . .
C127 C 0.5832(2) 0.65824(14) 0.09455(11) 0.0349(6) Uani 1 1 d . . . . .
H12M H 0.646182 0.663497 0.114893 0.052 Uiso 1 1 calc R U . . .
H12N H 0.584477 0.607283 0.083185 0.052 Uiso 1 1 calc R U . . .
H12O H 0.518610 0.670063 0.119128 0.052 Uiso 1 1 calc R U . . .
C128 C 0.67140(18) 0.81099(12) 0.08723(9) 0.0204(5) Uani 1 1 d . . . . .
H128 H 0.730044 0.775108 0.091395 0.025 Uiso 1 1 calc R U . . .
C129 C 0.67738(17) 0.87964(12) 0.10691(8) 0.0179(5) Uani 1 1 d . . . . .
C130 C 0.77322(17) 0.89861(12) 0.13323(9) 0.0200(5) Uani 1 1 d . . . . .
C131 C 0.87475(18) 0.88058(14) 0.10724(10) 0.0267(5) Uani 1 1 d . . . . .
H131 H 0.881644 0.856238 0.072839 0.032 Uiso 1 1 calc R U . . .
C132 C 0.96516(19) 0.89755(15) 0.13071(10) 0.0326(6) Uani 1 1 d . . . . .
H132 H 1.033436 0.884759 0.112380 0.039 Uiso 1 1 calc R U . . .
C133 C 0.9571(2) 0.93296(15) 0.18059(11) 0.0343(6) Uani 1 1 d . . . . .
H133 H 1.019368 0.944835 0.196616 0.041 Uiso 1 1 calc R U . . .
C134 C 0.8569(2) 0.95105(15) 0.20709(11) 0.0332(6) Uani 1 1 d . . . . .
H134 H 0.850687 0.975088 0.241612 0.040 Uiso 1 1 calc R U . . .
C135 C 0.76596(18) 0.93438(13) 0.18370(10) 0.0257(5) Uani 1 1 d . . . . .
H135 H 0.697890 0.947417 0.202165 0.031 Uiso 1 1 calc R U . . .
Zr3 Zr 0.70529(2) 0.29501(2) 0.18051(2) 0.01529(5) Uani 1 1 d . . . . .
Cl21 Cl 0.60241(5) 0.38942(4) 0.12846(2) 0.03024(14) Uani 1 1 d . . . . .
Cl22 Cl 0.67553(5) 0.19209(3) 0.12467(3) 0.03282(15) Uani 1 1 d . . . . .
C201 C 0.69067(19) 0.12860(12) 0.26604(11) 0.0293(6) Uani 1 1 d . . . . .
H20D H 0.641400 0.100864 0.247765 0.044 Uiso 1 1 calc R U . . .
H20E H 0.694393 0.109983 0.305306 0.044 Uiso 1 1 calc R U . . .
H20F H 0.761726 0.122422 0.246160 0.044 Uiso 1 1 calc R U . . .
C202 C 0.65147(18) 0.20933(12) 0.26433(9) 0.0206(5) Uani 1 1 d . . . . .
C203 C 0.55343(17) 0.23630(12) 0.24416(9) 0.0201(5) Uani 1 1 d . . . . .
H203 H 0.506243 0.207755 0.227527 0.024 Uiso 1 1 calc R U . . .
C204 C 0.53614(16) 0.31307(12) 0.25261(8) 0.0168(4) Uani 1 1 d . . . . .
C205 C 0.62913(17) 0.33453(12) 0.27627(8) 0.0161(4) Uani 1 1 d . . . . .
C206 C 0.70304(17) 0.26956(12) 0.28358(9) 0.0185(5) Uani 1 1 d . . . . .
C207 C 0.8842(2) 0.33513(14) 0.34227(10) 0.0288(6) Uani 1 1 d . . . . .
H20G H 0.868071 0.314807 0.380710 0.043 Uiso 1 1 calc R U . . .
H20H H 0.842095 0.382551 0.336612 0.043 Uiso 1 1 calc R U . . .
H20I H 0.960265 0.342604 0.336483 0.043 Uiso 1 1 calc R U . . .
Si3 Si 0.85007(5) 0.26933(3) 0.29086(3) 0.01951(14) Uani 1 1 d . . . . .
C208 C 0.9169(2) 0.17953(14) 0.31702(11) 0.0336(6) Uani 1 1 d . . . . .
H20J H 0.994460 0.181410 0.311909 0.050 Uiso 1 1 calc R U . . .
H20K H 0.896116 0.139415 0.295773 0.050 Uiso 1 1 calc R U . . .
H20L H 0.895340 0.170661 0.357097 0.050 Uiso 1 1 calc R U . . .
C209 C 0.88471(16) 0.29535(12) 0.21390(9) 0.0179(5) Uani 1 1 d . . . . .
C210 C 0.86494(16) 0.36829(12) 0.18807(9) 0.0178(5) Uani 1 1 d . . . . .
C211 C 0.86695(17) 0.36431(12) 0.12862(9) 0.0186(5) Uani 1 1 d . . . . .
C212 C 0.88294(17) 0.28857(12) 0.11648(9) 0.0187(5) Uani 1 1 d . . . . .
C213 C 0.89518(17) 0.24634(12) 0.16844(9) 0.0192(5) Uani 1 1 d . . . . .
C214 C 0.86152(19) 0.43970(12) 0.21782(9) 0.0245(5) Uani 1 1 d . . . . .
H21D H 0.922838 0.466700 0.203628 0.037 Uiso 1 1 calc R U . . .
H21E H 0.864077 0.428590 0.258425 0.037 Uiso 1 1 calc R U . . .
H21F H 0.795421 0.470041 0.210689 0.037 Uiso 1 1 calc R U . . .
C215 C 0.8779(2) 0.42819(14) 0.08508(10) 0.0299(6) Uani 1 1 d . . . . .
H215 H 0.860640 0.410533 0.048280 0.036 Uiso 1 1 calc R U . . .
C216 C 0.8081(2) 0.50074(15) 0.09501(13) 0.0460(8) Uani 1 1 d . . . . .
H21G H 0.734722 0.489637 0.106679 0.069 Uiso 1 1 calc R U . . .
H21H H 0.808945 0.532015 0.060080 0.069 Uiso 1 1 calc R U . . .
H21I H 0.836099 0.526770 0.124607 0.069 Uiso 1 1 calc R U . . .
C217 C 0.9958(2) 0.44489(16) 0.07864(12) 0.0476(8) Uani 1 1 d . . . . .
H21J H 1.015311 0.463074 0.113890 0.071 Uiso 1 1 calc R U . . .
H21K H 1.006423 0.482574 0.048041 0.071 Uiso 1 1 calc R U . . .
H21L H 1.040721 0.399634 0.069891 0.071 Uiso 1 1 calc R U . . .
C218 C 0.89764(19) 0.25259(14) 0.05999(10) 0.0271(5) Uani 1 1 d . . . . .
H218 H 0.881003 0.200077 0.067868 0.032 Uiso 1 1 calc R U . . .
C219 C 1.0147(2) 0.24986(18) 0.03663(12) 0.0518(8) Uani 1 1 d . . . . .
H21M H 1.025494 0.218094 0.004556 0.078 Uiso 1 1 calc R U . . .
H21N H 1.060472 0.229885 0.066107 0.078 Uiso 1 1 calc R U . . .
H21O H 1.032846 0.299867 0.024314 0.078 Uiso 1 1 calc R U . . .
C220 C 0.8250(2) 0.28474(15) 0.01506(10) 0.0392(7) Uani 1 1 d . . . . .
H22A H 0.752410 0.294908 0.032313 0.059 Uiso 1 1 calc R U . . .
H22B H 0.824651 0.249213 -0.014187 0.059 Uiso 1 1 calc R U . . .
H22C H 0.851281 0.330776 -0.001830 0.059 Uiso 1 1 calc R U . . .
C221 C 0.92761(19) 0.16436(13) 0.17152(10) 0.0286(6) Uani 1 1 d . . . . .
H22D H 0.871204 0.137849 0.158143 0.043 Uiso 1 1 calc R U . . .
H22E H 0.938796 0.147778 0.210596 0.043 Uiso 1 1 calc R U . . .
H22F H 0.993872 0.154241 0.147805 0.043 Uiso 1 1 calc R U . . .
C222 C 0.63243(17) 0.40974(12) 0.28917(8) 0.0164(4) Uani 1 1 d . . . . .
H222 H 0.693503 0.424537 0.304723 0.020 Uiso 1 1 calc R U . . .
C223 C 0.54886(17) 0.46093(12) 0.27948(8) 0.0174(5) Uani 1 1 d . . . . .
C224 C 0.55013(18) 0.54314(12) 0.29026(9) 0.0207(5) Uani 1 1 d . . . . .
C225 C 0.4511(2) 0.56949(14) 0.32771(10) 0.0320(6) Uani 1 1 d . . . . .
H22G H 0.447303 0.538438 0.362736 0.048 Uiso 1 1 calc R U . . .
H22H H 0.387124 0.565897 0.307843 0.048 Uiso 1 1 calc R U . . .
H22I H 0.455734 0.620977 0.336512 0.048 Uiso 1 1 calc R U . . .
C226 C 0.6487(2) 0.55848(13) 0.31909(10) 0.0298(6) Uani 1 1 d . . . . .
H22J H 0.650683 0.529538 0.355051 0.045 Uiso 1 1 calc R U . . .
H22K H 0.645875 0.611228 0.325910 0.045 Uiso 1 1 calc R U . . .
H22L H 0.712940 0.544518 0.294799 0.045 Uiso 1 1 calc R U . . .
C227 C 0.5507(2) 0.58721(13) 0.23328(10) 0.0291(6) Uani 1 1 d . . . . .
H22M H 0.551657 0.639945 0.239316 0.044 Uiso 1 1 calc R U . . .
H22N H 0.486571 0.579217 0.214781 0.044 Uiso 1 1 calc R U . . .
H22O H 0.614158 0.570598 0.209387 0.044 Uiso 1 1 calc R U . . .
C228 C 0.45643(17) 0.43760(12) 0.25728(9) 0.0193(5) Uani 1 1 d . . . . .
H228 H 0.398250 0.473327 0.251402 0.023 Uiso 1 1 calc R U . . .
C229 C 0.44752(17) 0.36602(12) 0.24400(9) 0.0184(5) Uani 1 1 d . . . . .
C230 C 0.34793(17) 0.34456(12) 0.22313(9) 0.0199(5) Uani 1 1 d . . . . .
C231 C 0.34912(18) 0.30188(13) 0.17615(10) 0.0261(5) Uani 1 1 d . . . . .
H231 H 0.415248 0.285371 0.157106 0.031 Uiso 1 1 calc R U . . .
C232 C 0.2550(2) 0.28358(15) 0.15726(10) 0.0322(6) Uani 1 1 d . . . . .
H232 H 0.256958 0.254596 0.125321 0.039 Uiso 1 1 calc R U . . .
C233 C 0.1580(2) 0.30704(15) 0.18441(11) 0.0338(6) Uani 1 1 d . . . . .
H233 H 0.093477 0.294085 0.171309 0.041 Uiso 1 1 calc R U . . .
C234 C 0.1553(2) 0.34949(15) 0.23076(11) 0.0348(6) Uani 1 1 d . . . . .
H234 H 0.088783 0.366190 0.249305 0.042 Uiso 1 1 calc R U . . .
C235 C 0.24960(18) 0.36776(14) 0.25026(10) 0.0275(5) Uani 1 1 d . . . . .
H235 H 0.247102 0.396375 0.282428 0.033 Uiso 1 1 calc R U . . .
C501 C 0.3156(5) 0.5033(3) 0.0668(2) 0.133(2) Uani 1 1 d . U . . .
H50A H 0.383941 0.493712 0.044737 0.199 Uiso 1 1 calc R U . . .
H50B H 0.282050 0.456823 0.074696 0.199 Uiso 1 1 calc R U . . .
H50C H 0.268729 0.538260 0.045399 0.199 Uiso 1 1 calc R U . . .
C502 C 0.3328(4) 0.5329(3) 0.11712(19) 0.0957(14) Uani 1 1 d . U . . .
H50D H 0.367865 0.579329 0.109020 0.115 Uiso 1 1 calc R U . . .
H50E H 0.381196 0.497834 0.138339 0.115 Uiso 1 1 calc R U . . .
C503 C 0.2240(3) 0.5495(2) 0.15473(17) 0.0791(12) Uani 1 1 d . U . . .
H50F H 0.191996 0.502024 0.163375 0.095 Uiso 1 1 calc R U . . .
H50G H 0.241979 0.567220 0.190915 0.095 Uiso 1 1 calc R U . . .
C504 C 0.1391(3) 0.60441(18) 0.13165(13) 0.0665(11) Uani 1 1 d . U . . .
H50H H 0.111993 0.583620 0.098759 0.080 Uiso 1 1 calc R U . . .
H50I H 0.172289 0.650167 0.118148 0.080 Uiso 1 1 calc R U . . .
C505 C 0.0438(3) 0.62478(16) 0.17427(12) 0.0531(9) Uani 1 1 d . U . . .
H50J H 0.011984 0.578688 0.188235 0.064 Uiso 1 1 calc R U . . .
H50K H 0.071359 0.645972 0.206866 0.064 Uiso 1 1 calc R U . . .
C506 C -0.0434(3) 0.67841(19) 0.15276(14) 0.0705(11) Uani 1 1 d . U . . .
H50L H -0.072803 0.657031 0.120804 0.085 Uiso 1 1 calc R U . . .
H50M H -0.012109 0.724522 0.138327 0.085 Uiso 1 1 calc R U . . .
C507 C -0.1338(3) 0.6974(2) 0.19685(16) 0.0762(12) Uani 1 1 d . U . . .
H50N H -0.187418 0.732338 0.180034 0.114 Uiso 1 1 calc R U . . .
H50O H -0.166631 0.652262 0.210720 0.114 Uiso 1 1 calc R U . . .
H50P H -0.105865 0.719834 0.228264 0.114 Uiso 1 1 calc R U . . .

loop_
_atom_site_aniso_label
_atom_site_aniso_U_11
_atom_site_aniso_U_22
_atom_site_aniso_U_33
_atom_site_aniso_U_23
_atom_site_aniso_U_13
_atom_site_aniso_U_12
Zr1 0.01030(11) 0.01558(11) 0.01417(10) -0.00150(8) -0.00211(8) -0.00193(8)
Cl1 0.0181(3) 0.0416(4) 0.0276(3) 0.0151(3) -0.0037(2) 0.0046(3)
Cl2 0.0293(3) 0.0450(4) 0.0333(3) -0.0224(3) 0.0044(3) -0.0187(3)
C1 0.0173(12) 0.0157(12) 0.0406(14) 0.0011(10) -0.0012(10) -0.0015(9)
C2 0.0140(11) 0.0181(11) 0.0208(11) 0.0019(9) 0.0018(9) -0.0039(9)
C3 0.0125(11) 0.0184(11) 0.0211(11) -0.0006(9) 0.0018(9) -0.0050(9)
C4 0.0130(11) 0.0166(11) 0.0158(10) -0.0004(8) 0.0006(8) -0.0043(9)
C5 0.0122(11) 0.0179(11) 0.0120(10) 0.0010(8) 0.0002(8) -0.0004(9)
C6 0.0151(11) 0.0165(11) 0.0137(10) 0.0027(8) 0.0003(8) -0.0016(9)
C7 0.0274(14) 0.0299(14) 0.0211(12) -0.0013(10) -0.0087(10) -0.0020(11)
Si1 0.0131(3) 0.0181(3) 0.0168(3) 0.0019(2) -0.0039(2) 0.0001(2)
C8 0.0260(14) 0.0282(14) 0.0287(13) 0.0057(10) -0.0068(11) 0.0043(11)
C9 0.0087(10) 0.0170(11) 0.0185(11) 0.0004(8) -0.0024(8) -0.0018(8)
C10 0.0106(11) 0.0157(11) 0.0173(10) -0.0022(8) -0.0003(8) -0.0022(8)
C11 0.0100(11) 0.0165(11) 0.0191(11) -0.0007(8) 0.0006(8) -0.0026(9)
C12 0.0114(11) 0.0155(11) 0.0202(11) -0.0020(8) 0.0020(8) -0.0012(9)
C13 0.0085(10) 0.0176(11) 0.0213(11) -0.0003(9) -0.0008(8) -0.0017(9)
C14 0.0248(13) 0.0185(12) 0.0199(11) -0.0030(9) 0.0000(9) -0.0051(10)
C15 0.0323(14) 0.0196(12) 0.0166(11) 0.0007(9) -0.0031(10) -0.0032(10)
C16 0.0449(17) 0.0264(14) 0.0410(16) 0.0069(12) 0.0176(13) -0.0080(13)
C17 0.0401(16) 0.0190(13) 0.0419(15) 0.0078(11) -0.0040(12) 0.0010(12)
C18 0.0239(13) 0.0192(12) 0.0191(11) -0.0051(9) 0.0024(9) -0.0009(10)
C19 0.0307(15) 0.0372(15) 0.0282(13) -0.0148(11) 0.0095(11) -0.0029(12)
C20 0.0443(17) 0.0334(15) 0.0213(12) -0.0065(11) -0.0061(11) -0.0007(12)
C21 0.0239(13) 0.0179(12) 0.0300(13) -0.0010(10) 0.0004(10) 0.0035(10)
C22 0.0134(11) 0.0202(11) 0.0132(10) 0.0000(8) -0.0010(8) -0.0035(9)
C23 0.0177(12) 0.0155(11) 0.0148(10) -0.0004(8) 0.0019(8) -0.0011(9)
C24 0.0120(11) 0.0202(12) 0.0204(11) -0.0001(9) -0.0003(9) 0.0029(9)
C25 0.0131(11) 0.0217(12) 0.0165(10) 0.0010(9) 0.0006(8) -0.0012(9)
C26 0.0131(11) 0.0171(11) 0.0238(11) 0.0020(9) -0.0034(9) -0.0004(9)
C27 0.0141(12) 0.0295(13) 0.0317(13) -0.0048(10) -0.0025(10) -0.0021(10)
C28 0.0254(14) 0.0363(15) 0.0415(15) -0.0111(12) -0.0102(12) -0.0054(12)
C29 0.0174(13) 0.0364(15) 0.0462(16) -0.0004(12) -0.0118(11) -0.0077(11)
C30 0.0121(12) 0.0363(15) 0.0410(15) 0.0038(12) -0.0015(11) -0.0023(11)
C31 0.0155(12) 0.0252(13) 0.0282(13) 0.0008(10) -0.0016(10) -0.0010(10)
C32 0.0203(12) 0.0168(11) 0.0216(11) -0.0014(9) -0.0027(9) -0.0001(9)
C33 0.0407(16) 0.0232(13) 0.0339(14) 0.0056(11) -0.0050(12) -0.0027(12)
C34 0.0322(15) 0.0277(14) 0.0349(14) -0.0103(11) 0.0015(11) 0.0058(11)
C35 0.0301(14) 0.0209(13) 0.0353(14) -0.0072(10) -0.0091(11) -0.0017(11)
Zr2 0.01171(11) 0.01651(11) 0.01262(10) -0.00081(8) -0.00189(8) -0.00255(8)
Cl11 0.0270(3) 0.0399(4) 0.0258(3) -0.0157(3) 0.0017(2) -0.0150(3)
Cl12 0.0183(3) 0.0350(3) 0.0279(3) 0.0126(2) -0.0038(2) 0.0028(3)
C101 0.0229(13) 0.0162(12) 0.0308(13) 0.0021(9) 0.0001(10) -0.0041(10)
C102 0.0171(12) 0.0190(11) 0.0157(10) 0.0023(8) 0.0029(9) -0.0042(9)
C103 0.0139(11) 0.0215(12) 0.0182(11) -0.0014(9) 0.0015(9) -0.0052(9)
C104 0.0136(11) 0.0211(12) 0.0146(10) 0.0009(8) 0.0019(8) -0.0037(9)
C105 0.0129(11) 0.0195(11) 0.0131(10) 0.0005(8) 0.0015(8) -0.0016(9)
C106 0.0179(12) 0.0180(11) 0.0128(10) 0.0018(8) 0.0014(8) -0.0027(9)
C107 0.0268(14) 0.0343(15) 0.0241(13) 0.0078(10) -0.0054(10) 0.0037(11)
Si2 0.0156(3) 0.0226(3) 0.0141(3) 0.0021(2) -0.0030(2) -0.0014(3)
C108 0.0269(14) 0.0386(15) 0.0190(12) -0.0005(10) -0.0059(10) -0.0065(11)
C109 0.0112(11) 0.0204(12) 0.0167(11) 0.0002(8) -0.0028(8) -0.0022(9)
C110 0.0111(11) 0.0160(11) 0.0185(11) -0.0005(8) -0.0017(8) -0.0027(9)
C111 0.0120(11) 0.0183(11) 0.0157(10) -0.0002(8) 0.0003(8) -0.0025(9)
C112 0.0125(11) 0.0176(11) 0.0164(10) 0.0001(8) -0.0016(8) -0.0037(9)
C113 0.0118(11) 0.0175(11) 0.0180(11) -0.0021(8) -0.0016(8) -0.0040(9)
C114 0.0256(13) 0.0184(12) 0.0260(12) 0.0018(9) 0.0000(10) 0.0003(10)
C115 0.0243(13) 0.0209(12) 0.0164(11) -0.0023(9) 0.0008(9) -0.0032(10)
C116 0.0280(14) 0.0418(16) 0.0252(13) -0.0137(11) 0.0081(11) -0.0043(12)
C117 0.0477(17) 0.0362(15) 0.0177(12) -0.0034(10) -0.0077(11) -0.0003(13)
C118 0.0347(14) 0.0171(12) 0.0209(12) 0.0036(9) -0.0062(10) -0.0059(10)
C119 0.0424(17) 0.0255(14) 0.0424(16) 0.0057(12) 0.0179(13) -0.0112(12)
C120 0.0378(16) 0.0169(13) 0.0605(19) 0.0090(12) -0.0049(14) -0.0022(12)
C121 0.0261(13) 0.0207(12) 0.0238(12) -0.0049(9) -0.0029(10) -0.0092(10)
C122 0.0166(12) 0.0221(12) 0.0135(10) -0.0017(8) -0.0008(8) -0.0045(9)
C123 0.0221(12) 0.0234(12) 0.0112(10) -0.0007(8) 0.0001(9) -0.0024(10)
C124 0.0285(14) 0.0210(12) 0.0228(12) -0.0029(9) -0.0025(10) -0.0007(10)
C125 0.0491(18) 0.0235(14) 0.0398(15) -0.0096(11) -0.0167(13) -0.0020(12)
C126 0.0503(19) 0.0331(16) 0.0401(16) -0.0168(12) 0.0114(13) 0.0006(13)
C127 0.0418(17) 0.0267(14) 0.0361(15) 0.0056(11) -0.0073(12) -0.0037(12)
C128 0.0183(12) 0.0234(12) 0.0182(11) 0.0018(9) 0.0012(9) 0.0016(10)
C129 0.0127(11) 0.0262(12) 0.0142(10) 0.0012(9) 0.0004(8) -0.0004(9)
C130 0.0144(12) 0.0232(12) 0.0225(11) 0.0013(9) -0.0038(9) -0.0011(9)
C131 0.0188(13) 0.0375(15) 0.0230(12) -0.0017(10) -0.0020(10) 0.0026(11)
C132 0.0160(13) 0.0471(17) 0.0338(14) -0.0009(12) -0.0010(11) 0.0004(12)
C133 0.0198(14) 0.0429(17) 0.0429(16) -0.0036(13) -0.0129(12) -0.0067(12)
C134 0.0277(15) 0.0399(16) 0.0343(14) -0.0088(12) -0.0087(11) -0.0057(12)
C135 0.0160(12) 0.0354(14) 0.0259(12) -0.0053(10) 0.0003(10) -0.0036(10)
Zr3 0.01132(11) 0.01668(11) 0.01841(11) -0.00322(8) -0.00182(8) -0.00206(8)
Cl21 0.0195(3) 0.0405(4) 0.0281(3) 0.0097(3) -0.0026(2) 0.0046(3)
Cl22 0.0283(3) 0.0354(4) 0.0380(3) -0.0197(3) 0.0032(3) -0.0142(3)
C201 0.0219(13) 0.0180(12) 0.0472(16) 0.0032(11) -0.0014(11) -0.0017(10)
C202 0.0193(12) 0.0180(12) 0.0239(12) 0.0015(9) 0.0014(9) -0.0029(9)
C203 0.0138(11) 0.0193(12) 0.0271(12) -0.0015(9) 0.0017(9) -0.0041(9)
C204 0.0127(11) 0.0208(12) 0.0166(10) 0.0007(8) 0.0007(8) -0.0023(9)
C205 0.0146(11) 0.0192(11) 0.0140(10) 0.0020(8) -0.0004(8) -0.0012(9)
C206 0.0188(12) 0.0184(11) 0.0176(11) 0.0039(9) -0.0014(9) -0.0008(9)
C207 0.0289(14) 0.0345(15) 0.0240(12) -0.0043(10) -0.0101(10) 0.0011(11)
Si3 0.0157(3) 0.0215(3) 0.0210(3) 0.0014(2) -0.0042(2) 0.0015(3)
C208 0.0319(15) 0.0329(15) 0.0343(14) 0.0062(11) -0.0092(12) 0.0081(12)
C209 0.0095(11) 0.0206(12) 0.0240(11) -0.0022(9) -0.0023(9) -0.0017(9)
C210 0.0101(11) 0.0210(12) 0.0232(11) -0.0041(9) -0.0014(9) -0.0031(9)
C211 0.0114(11) 0.0215(12) 0.0234(11) -0.0022(9) -0.0029(9) -0.0027(9)
C212 0.0109(11) 0.0223(12) 0.0231(11) -0.0059(9) 0.0007(9) -0.0021(9)
C213 0.0103(11) 0.0207(12) 0.0264(12) -0.0030(9) -0.0006(9) -0.0008(9)
C214 0.0280(14) 0.0215(12) 0.0255(12) -0.0037(10) -0.0007(10) -0.0097(10)
C215 0.0418(16) 0.0280(14) 0.0216(12) 0.0020(10) -0.0080(11) -0.0097(12)
C216 0.0450(18) 0.0272(15) 0.065(2) 0.0164(14) -0.0114(15) -0.0057(13)
C217 0.0489(19) 0.0410(18) 0.0496(18) 0.0091(14) 0.0174(15) -0.0136(15)
C218 0.0240(13) 0.0303(14) 0.0272(13) -0.0105(10) 0.0041(10) -0.0032(11)
C219 0.0345(17) 0.073(2) 0.0482(18) -0.0323(16) 0.0150(14) -0.0041(16)
C220 0.0495(18) 0.0479(18) 0.0229(13) -0.0125(12) -0.0067(12) -0.0073(14)
C221 0.0224(13) 0.0246(13) 0.0380(14) -0.0060(11) -0.0031(11) 0.0066(10)
C222 0.0154(11) 0.0196(11) 0.0148(10) -0.0012(8) -0.0011(8) -0.0034(9)
C223 0.0193(12) 0.0185(11) 0.0138(10) -0.0020(8) 0.0005(9) 0.0007(9)
C224 0.0222(13) 0.0174(12) 0.0225(12) -0.0043(9) -0.0027(9) 0.0019(10)
C225 0.0349(15) 0.0282(14) 0.0315(14) -0.0089(11) 0.0003(11) 0.0083(12)
C226 0.0327(15) 0.0222(13) 0.0364(14) -0.0092(11) -0.0102(11) -0.0003(11)
C227 0.0360(15) 0.0235(13) 0.0275(13) 0.0025(10) -0.0039(11) -0.0016(11)
C228 0.0143(11) 0.0237(12) 0.0189(11) -0.0001(9) -0.0003(9) 0.0023(9)
C229 0.0148(11) 0.0223(12) 0.0176(11) -0.0007(9) 0.0021(9) -0.0015(9)
C230 0.0147(12) 0.0218(12) 0.0230(12) 0.0018(9) -0.0028(9) -0.0006(9)
C231 0.0148(12) 0.0342(14) 0.0294(13) -0.0047(11) 0.0011(10) -0.0035(10)
C232 0.0284(15) 0.0408(16) 0.0299(14) -0.0060(11) -0.0068(11) -0.0099(12)
C233 0.0167(13) 0.0422(16) 0.0443(16) 0.0004(13) -0.0069(11) -0.0100(12)
C234 0.0138(13) 0.0451(17) 0.0447(16) -0.0016(13) 0.0004(11) -0.0014(12)
C235 0.0192(13) 0.0342(14) 0.0287(13) -0.0049(11) 0.0007(10) -0.0002(11)
C501 0.170(6) 0.140(5) 0.095(4) -0.033(4) 0.004(4) -0.047(4)
C502 0.113(4) 0.096(4) 0.083(3) 0.006(3) -0.009(3) -0.039(3)
C503 0.105(3) 0.049(2) 0.082(3) -0.010(2) 0.026(2) -0.021(2)
C504 0.117(3) 0.047(2) 0.0419(19) -0.0045(15) 0.007(2) -0.049(2)
C505 0.091(3) 0.0354(17) 0.0372(17) 0.0074(13) -0.0086(17) -0.0307(18)
C506 0.116(3) 0.056(2) 0.045(2) 0.0094(17) -0.022(2) -0.033(2)
C507 0.081(3) 0.077(3) 0.071(3) 0.026(2) -0.026(2) -0.010(2)

loop_
_atom_type_symbol
_atom_type_description
_atom_type_scat_dispersion_real
_atom_type_scat_dispersion_imag
_atom_type_scat_source
C C 0.0033 0.0016 'International Tables Vol C Tables 4.2.6.8 and 6.1.1.4'
H H 0.0000 0.0000 'International Tables Vol C Tables 4.2.6.8 and 6.1.1.4'
Zr Zr -2.9673 0.5597 'International Tables Vol C Tables 4.2.6.8 and 6.1.1.4'
Cl Cl 0.1484 0.1585 'International Tables Vol C Tables 4.2.6.8 and 6.1.1.4'
Si Si 0.0817 0.0704 'International Tables Vol C Tables 4.2.6.8 and 6.1.1.4'

loop_
_geom_angle_atom_site_label_1
_geom_angle_atom_site_label_2
_geom_angle_atom_site_label_3
_geom_angle
_geom_angle_site_symmetry_1
_geom_angle_site_symmetry_3
_geom_angle_publ_flag
Cl1 Zr1 Cl2 97.18(2) . . ?
Cl1 Zr1 C9 128.02(5) . . ?
Cl2 Zr1 C9 118.95(5) . . ?
Cl1 Zr1 C13 132.63(5) . . ?
Cl2 Zr1 C13 86.13(5) . . ?
C9 Zr1 C13 33.86(7) . . ?
Cl1 Zr1 C6 127.51(5) . . ?
Cl2 Zr1 C6 117.81(5) . . ?
C9 Zr1 C6 68.34(7) . . ?
C13 Zr1 C6 90.05(7) . . ?
Cl1 Zr1 C5 93.70(5) . . ?
Cl2 Zr1 C5 132.09(5) . . ?
C9 Zr1 C5 88.41(7) . . ?
C13 Zr1 C5 118.63(7) . . ?
C6 Zr1 C5 33.81(6) . . ?
Cl1 Zr1 C10 94.59(5) . . ?
Cl2 Zr1 C10 134.03(5) . . ?
C9 Zr1 C10 33.44(6) . . ?
C13 Zr1 C10 54.51(7) . . ?
C6 Zr1 C10 87.95(7) . . ?
C5 Zr1 C10 90.98(7) . . ?
Cl1 Zr1 C2 131.78(5) . . ?
Cl2 Zr1 C2 85.49(5) . . ?
C9 Zr1 C2 89.77(7) . . ?
C13 Zr1 C2 95.57(7) . . ?
C6 Zr1 C2 33.22(7) . . ?
C5 Zr1 C2 53.98(7) . . ?
C10 Zr1 C2 117.69(7) . . ?
Cl1 Zr1 C12 100.93(5) . . ?
Cl2 Zr1 C12 80.98(5) . . ?
C9 Zr1 C12 54.93(7) . . ?
C13 Zr1 C12 32.70(6) . . ?
C6 Zr1 C12 121.11(7) . . ?
C5 Zr1 C12 141.85(6) . . ?
C10 Zr1 C12 53.14(6) . . ?
C2 Zr1 C12 126.84(7) . . ?
Cl1 Zr1 C3 101.50(5) . . ?
Cl2 Zr1 C3 78.88(5) . . ?
C9 Zr1 C3 120.15(7) . . ?
C13 Zr1 C3 125.29(7) . . ?
C6 Zr1 C3 54.31(7) . . ?
C5 Zr1 C3 53.22(6) . . ?
C10 Zr1 C3 141.17(7) . . ?
C2 Zr1 C3 31.59(7) . . ?
C12 Zr1 C3 151.44(7) . . ?
Cl1 Zr1 C4 80.66(5) . . ?
Cl2 Zr1 C4 104.53(5) . . ?
C9 Zr1 C4 119.64(6) . . ?
C13 Zr1 C4 144.22(7) . . ?
C6 Zr1 C4 54.60(6) . . ?
C5 Zr1 C4 32.28(6) . . ?
C10 Zr1 C4 121.21(6) . . ?
C2 Zr1 C4 52.56(7) . . ?
C12 Zr1 C4 174.09(6) . . ?
C3 Zr1 C4 31.37(6) . . ?
Cl1 Zr1 C11 81.07(5) . . ?
Cl2 Zr1 C11 107.53(5) . . ?
C9 Zr1 C11 54.27(6) . . ?
C13 Zr1 C11 53.44(7) . . ?
C6 Zr1 C11 118.87(6) . . ?
C5 Zr1 C11 120.24(6) . . ?
C10 Zr1 C11 31.70(6) . . ?
C2 Zr1 C11 143.87(7) . . ?
C12 Zr1 C11 31.48(6) . . ?
C3 Zr1 C11 172.87(6) . . ?
C4 Zr1 C11 144.70(6) . . ?
C2 C1 H1A 109.5 . . ?
C2 C1 H1B 109.5 . . ?
H1A C1 H1B 109.5 . . ?
C2 C1 H1C 109.5 . . ?
H1A C1 H1C 109.5 . . ?
H1B C1 H1C 109.5 . . ?
C3 C2 C6 109.65(19) . . ?
C3 C2 C1 122.49(19) . . ?
C6 C2 C1 127.81(19) . . ?
C3 C2 Zr1 76.56(12) . . ?
C6 C2 Zr1 70.64(11) . . ?
C1 C2 Zr1 121.59(15) . . ?
C2 C3 C4 108.94(18) . . ?
C2 C3 Zr1 71.85(12) . . ?
C4 C3 Zr1 75.47(12) . . ?
C2 C3 H3 125.5 . . ?
C4 C3 H3 125.5 . . ?
Zr1 C3 H3 118.9 . . ?
C3 C4 C25 132.24(19) . . ?
C3 C4 C5 107.18(18) . . ?
C25 C4 C5 120.53(19) . . ?
C3 C4 Zr1 73.16(12) . . ?
C25 C4 Zr1 124.07(14) . . ?
C5 C4 Zr1 69.42(11) . . ?
C22 C5 C4 118.86(19) . . ?
C22 C5 C6 132.45(19) . . ?
C4 C5 C6 108.68(17) . . ?
C22 C5 Zr1 118.23(13) . . ?
C4 C5 Zr1 78.30(11) . . ?
C6 C5 Zr1 71.38(11) . . ?
C2 C6 C5 105.45(17) . . ?
C2 C6 Si1 126.04(16) . . ?
C5 C6 Si1 125.19(15) . . ?
C2 C6 Zr1 76.14(12) . . ?
C5 C6 Zr1 74.82(11) . . ?
Si1 C6 Zr1 98.49(8) . . ?
Si1 C7 H7A 109.5 . . ?
Si1 C7 H7B 109.5 . . ?
H7A C7 H7B 109.5 . . ?
Si1 C7 H7C 109.5 . . ?
H7A C7 H7C 109.5 . . ?
H7B C7 H7C 109.5 . . ?
C8 Si1 C7 102.68(11) . . ?
C8 Si1 C6 115.82(10) . . ?
C7 Si1 C6 113.25(10) . . ?
C8 Si1 C9 114.22(10) . . ?
C7 Si1 C9 116.91(10) . . ?
C6 Si1 C9 94.68(9) . . ?
Si1 C8 H8A 109.5 . . ?
Si1 C8 H8B 109.5 . . ?
H8A C8 H8B 109.5 . . ?
Si1 C8 H8C 109.5 . . ?
H8A C8 H8C 109.5 . . ?
H8B C8 H8C 109.5 . . ?
C13 C9 C10 105.68(17) . . ?
C13 C9 Si1 125.64(16) . . ?
C10 C9 Si1 124.64(15) . . ?
C13 C9 Zr1 73.23(11) . . ?
C10 C9 Zr1 76.00(11) . . ?
Si1 C9 Zr1 98.43(8) . . ?
C11 C10 C9 109.75(18) . . ?
C11 C10 C14 124.91(19) . . ?
C9 C10 C14 124.53(18) . . ?
C11 C10 Zr1 78.79(12) . . ?
C9 C10 Zr1 70.57(11) . . ?
C14 C10 Zr1 125.35(14) . . ?
C10 C11 C12 107.45(18) . . ?
C10 C11 C15 127.06(19) . . ?
C12 C11 C15 124.61(18) . . ?
C10 C11 Zr1 69.51(11) . . ?
C12 C11 Zr1 71.97(11) . . ?
C15 C11 Zr1 132.21(14) . . ?
C11 C12 C13 107.92(18) . . ?
C11 C12 C18 130.98(19) . . ?
C13 C12 C18 120.80(19) . . ?
C11 C12 Zr1 76.55(12) . . ?
C13 C12 Zr1 68.76(11) . . ?
C18 C12 Zr1 124.48(14) . . ?
C12 C13 C9 109.16(18) . . ?
C12 C13 C21 123.38(19) . . ?
C9 C13 C21 127.12(19) . . ?
C12 C13 Zr1 78.54(12) . . ?
C9 C13 Zr1 72.91(12) . . ?
C21 C13 Zr1 120.50(14) . . ?
C10 C14 H14A 109.5 . . ?
C10 C14 H14B 109.5 . . ?
H14A C14 H14B 109.5 . . ?
C10 C14 H14C 109.5 . . ?
H14A C14 H14C 109.5 . . ?
H14B C14 H14C 109.5 . . ?
C11 C15 C17 118.03(19) . . ?
C11 C15 C16 108.48(19) . . ?
C17 C15 C16 108.5(2) . . ?
C11 C15 H15 107.1 . . ?
C17 C15 H15 107.1 . . ?
C16 C15 H15 107.1 . . ?
C15 C16 H16A 109.5 . . ?
C15 C16 H16B 109.5 . . ?
H16A C16 H16B 109.5 . . ?
C15 C16 H16C 109.5 . . ?
H16A C16 H16C 109.5 . . ?
H16B C16 H16C 109.5 . . ?
C15 C17 H17A 109.5 . . ?
C15 C17 H17B 109.5 . . ?
H17A C17 H17B 109.5 . . ?
C15 C17 H17C 109.5 . . ?
H17A C17 H17C 109.5 . . ?
H17B C17 H17C 109.5 . . ?
C12 C18 C20 117.01(19) . . ?
C12 C18 C19 110.91(18) . . ?
C20 C18 C19 110.5(2) . . ?
C12 C18 H18 105.9 . . ?
C20 C18 H18 105.9 . . ?
C19 C18 H18 105.9 . . ?
C18 C19 H19A 109.5 . . ?
C18 C19 H19B 109.5 . . ?
H19A C19 H19B 109.5 . . ?
C18 C19 H19C 109.5 . . ?
H19A C19 H19C 109.5 . . ?
H19B C19 H19C 109.5 . . ?
C18 C20 H20A 109.5 . . ?
C18 C20 H20B 109.5 . . ?
H20A C20 H20B 109.5 . . ?
C18 C20 H20C 109.5 . . ?
H20A C20 H20C 109.5 . . ?
H20B C20 H20C 109.5 . . ?
C13 C21 H21A 109.5 . . ?
C13 C21 H21B 109.5 . . ?
H21A C21 H21B 109.5 . . ?
C13 C21 H21C 109.5 . . ?
H21A C21 H21C 109.5 . . ?
H21B C21 H21C 109.5 . . ?
C23 C22 C5 120.56(19) . . ?
C23 C22 H22 119.7 . . ?
C5 C22 H22 119.7 . . ?
C22 C23 C24 118.99(19) . . ?
C22 C23 C32 122.53(19) . . ?
C24 C23 C32 118.47(19) . . ?
C25 C24 C23 123.5(2) . . ?
C25 C24 H24 118.3 . . ?
C23 C24 H24 118.3 . . ?
C24 C25 C4 117.54(19) . . ?
C24 C25 C26 121.1(2) . . ?
C4 C25 C26 121.33(19) . . ?
C31 C26 C27 118.6(2) . . ?
C31 C26 C25 120.0(2) . . ?
C27 C26 C25 121.4(2) . . ?
C28 C27 C26 120.3(2) . . ?
C28 C27 H27 119.9 . . ?
C26 C27 H27 119.9 . . ?
C27 C28 C29 120.5(2) . . ?
C27 C28 H28 119.8 . . ?
C29 C28 H28 119.8 . . ?
C30 C29 C28 119.7(2) . . ?
C30 C29 H29 120.2 . . ?
C28 C29 H29 120.2 . . ?
C29 C30 C31 120.1(2) . . ?
C29 C30 H30 120.0 . . ?
C31 C30 H30 120.0 . . ?
C30 C31 C26 120.9(2) . . ?
C30 C31 H31 119.6 . . ?
C26 C31 H31 119.6 . . ?
C35 C32 C34 108.37(19) . . ?
C35 C32 C23 112.35(18) . . ?
C34 C32 C23 110.20(18) . . ?
C35 C32 C33 108.35(19) . . ?
C34 C32 C33 109.54(19) . . ?
C23 C32 C33 107.98(18) . . ?
C32 C33 H33A 109.5 . . ?
C32 C33 H33B 109.5 . . ?
H33A C33 H33B 109.5 . . ?
C32 C33 H33C 109.5 . . ?
H33A C33 H33C 109.5 . . ?
H33B C33 H33C 109.5 . . ?
C32 C34 H34A 109.5 . . ?
C32 C34 H34B 109.5 . . ?
H34A C34 H34B 109.5 . . ?
C32 C34 H34C 109.5 . . ?
H34A C34 H34C 109.5 . . ?
H34B C34 H34C 109.5 . . ?
C32 C35 H35A 109.5 . . ?
C32 C35 H35B 109.5 . . ?
H35A C35 H35B 109.5 . . ?
C32 C35 H35C 109.5 . . ?
H35A C35 H35C 109.5 . . ?
H35B C35 H35C 109.5 . . ?
Cl12 Zr2 Cl11 97.08(2) . . ?
Cl12 Zr2 C109 127.96(5) . . ?
Cl11 Zr2 C109 118.86(5) . . ?
Cl12 Zr2 C110 132.27(5) . . ?
Cl11 Zr2 C110 85.96(5) . . ?
C109 Zr2 C110 33.97(7) . . ?
Cl12 Zr2 C106 127.46(5) . . ?
Cl11 Zr2 C106 118.07(5) . . ?
C109 Zr2 C106 68.45(7) . . ?
C110 Zr2 C106 90.44(7) . . ?
Cl12 Zr2 C105 93.68(5) . . ?
Cl11 Zr2 C105 132.02(5) . . ?
C109 Zr2 C105 88.76(7) . . ?
C110 Zr2 C105 119.14(7) . . ?
C106 Zr2 C105 33.79(7) . . ?
Cl12 Zr2 C113 94.53(5) . . ?
Cl11 Zr2 C113 134.09(5) . . ?
C109 Zr2 C113 33.43(7) . . ?
C110 Zr2 C113 54.62(7) . . ?
C106 Zr2 C113 87.78(7) . . ?
C105 Zr2 C113 91.05(7) . . ?
Cl12 Zr2 C102 132.07(5) . . ?
Cl11 Zr2 C102 85.65(5) . . ?
C109 Zr2 C102 89.65(7) . . ?
C110 Zr2 C102 95.66(7) . . ?
C106 Zr2 C102 33.25(7) . . ?
C105 Zr2 C102 53.98(7) . . ?
C113 Zr2 C102 117.45(7) . . ?
Cl12 Zr2 C111 100.51(5) . . ?
Cl11 Zr2 C111 80.96(5) . . ?
C109 Zr2 C111 55.00(6) . . ?
C110 Zr2 C111 32.69(6) . . ?
C106 Zr2 C111 121.41(7) . . ?
C105 Zr2 C111 142.17(6) . . ?
C113 Zr2 C111 53.24(6) . . ?
C102 Zr2 C111 126.98(7) . . ?
Cl12 Zr2 C103 101.77(5) . . ?
Cl11 Zr2 C103 78.72(5) . . ?
C109 Zr2 C103 120.23(7) . . ?
C110 Zr2 C103 125.32(7) . . ?
C106 Zr2 C103 54.44(7) . . ?
C105 Zr2 C103 53.31(6) . . ?
C113 Zr2 C103 141.22(7) . . ?
C102 Zr2 C103 31.69(7) . . ?
C111 Zr2 C103 151.40(7) . . ?
Cl12 Zr2 C104 80.61(5) . . ?
Cl11 Zr2 C104 104.23(5) . . ?
C109 Zr2 C104 120.17(7) . . ?
C110 Zr2 C104 144.81(7) . . ?
C106 Zr2 C104 54.87(7) . . ?
C105 Zr2 C104 32.47(6) . . ?
C113 Zr2 C104 121.47(7) . . ?
C102 Zr2 C104 52.78(7) . . ?
C111 Zr2 C104 174.57(6) . . ?
C103 Zr2 C104 31.47(6) . . ?
Cl12 Zr2 C112 80.84(5) . . ?
Cl11 Zr2 C112 107.52(5) . . ?
C109 Zr2 C112 54.28(6) . . ?
C110 Zr2 C112 53.41(7) . . ?
C106 Zr2 C112 118.84(6) . . ?
C105 Zr2 C112 120.33(6) . . ?
C113 Zr2 C112 31.80(6) . . ?
C102 Zr2 C112 143.78(7) . . ?
C111 Zr2 C112 31.43(6) . . ?
C103 Zr2 C112 173.02(6) . . ?
C104 Zr2 C112 144.82(7) . . ?
C102 C101 H10A 109.5 . . ?
C102 C101 H10B 109.5 . . ?
H10A C101 H10B 109.5 . . ?
C102 C101 H10C 109.5 . . ?
H10A C101 H10C 109.5 . . ?
H10B C101 H10C 109.5 . . ?
C103 C102 C106 109.57(19) . . ?
C103 C102 C101 122.73(19) . . ?
C106 C102 C101 127.67(19) . . ?
C103 C102 Zr2 76.14(12) . . ?
C106 C102 Zr2 70.69(11) . . ?
C101 C102 Zr2 121.36(14) . . ?
C102 C103 C104 109.07(19) . . ?
C102 C103 Zr2 72.17(12) . . ?
C104 C103 Zr2 75.08(12) . . ?
C102 C103 H103 125.5 . . ?
C104 C103 H103 125.5 . . ?
Zr2 C103 H103 119.1 . . ?
C103 C104 C129 132.3(2) . . ?
C103 C104 C105 107.17(18) . . ?
C129 C104 C105 120.47(19) . . ?
C103 C104 Zr2 73.45(12) . . ?
C129 C104 Zr2 123.81(14) . . ?
C105 C104 Zr2 70.06(11) . . ?
C122 C105 C104 119.00(19) . . ?
C122 C105 C106 132.29(19) . . ?
C104 C105 C106 108.69(18) . . ?
C122 C105 Zr2 118.74(14) . . ?
C104 C105 Zr2 77.47(11) . . ?
C106 C105 Zr2 71.41(11) . . ?
C102 C106 C105 105.40(18) . . ?
C102 C106 Si2 124.89(16) . . ?
C105 C106 Si2 126.19(15) . . ?
C102 C106 Zr2 76.06(11) . . ?
C105 C106 Zr2 74.80(11) . . ?
Si2 C106 Zr2 98.10(8) . . ?
Si2 C107 H10D 109.5 . . ?
Si2 C107 H10E 109.5 . . ?
H10D C107 H10E 109.5 . . ?
Si2 C107 H10F 109.5 . . ?
H10D C107 H10F 109.5 . . ?
H10E C107 H10F 109.5 . . ?
C107 Si2 C108 102.85(11) . . ?
C107 Si2 C106 115.33(10) . . ?
C108 Si2 C106 114.47(10) . . ?
C107 Si2 C109 113.49(10) . . ?
C108 Si2 C109 116.35(10) . . ?
C106 Si2 C109 95.02(9) . . ?
Si2 C108 H10G 109.5 . . ?
Si2 C108 H10H 109.5 . . ?
H10G C108 H10H 109.5 . . ?
Si2 C108 H10I 109.5 . . ?
H10G C108 H10I 109.5 . . ?
H10H C108 H10I 109.5 . . ?
C113 C109 C110 105.75(17) . . ?
C113 C109 Si2 124.53(16) . . ?
C110 C109 Si2 125.64(15) . . ?
C113 C109 Zr2 75.79(11) . . ?
C110 C109 Zr2 73.43(11) . . ?
Si2 C109 Zr2 98.32(9) . . ?
C111 C110 C109 108.97(18) . . ?
C111 C110 C114 122.99(18) . . ?
C109 C110 C114 127.77(18) . . ?
C111 C110 Zr2 78.44(12) . . ?
C109 C110 Zr2 72.60(12) . . ?
C114 C110 Zr2 120.21(14) . . ?
C112 C111 C110 107.98(17) . . ?
C112 C111 C115 131.22(19) . . ?
C110 C111 C115 120.53(18) . . ?
C112 C111 Zr2 76.50(12) . . ?
C110 C111 Zr2 68.86(11) . . ?
C115 C111 Zr2 124.32(14) . . ?
C111 C112 C113 107.51(18) . . ?
C111 C112 C118 124.60(18) . . ?
C113 C112 C118 126.75(19) . . ?
C111 C112 Zr2 72.07(11) . . ?
C113 C112 Zr2 69.17(11) . . ?
C118 C112 Zr2 133.65(14) . . ?
C112 C113 C109 109.73(18) . . ?
C112 C113 C121 124.87(19) . . ?
C109 C113 C121 124.70(19) . . ?
C112 C113 Zr2 79.03(12) . . ?
C109 C113 Zr2 70.78(11) . . ?
C121 C113 Zr2 124.36(14) . . ?
C110 C114 H11A 109.5 . . ?
C110 C114 H11B 109.5 . . ?
H11A C114 H11B 109.5 . . ?
C110 C114 H11C 109.5 . . ?
H11A C114 H11C 109.5 . . ?
H11B C114 H11C 109.5 . . ?
C111 C115 C117 117.07(19) . . ?
C111 C115 C116 110.85(18) . . ?
C117 C115 C116 110.5(2) . . ?
C111 C115 H115 105.8 . . ?
C117 C115 H115 105.8 . . ?
C116 C115 H115 105.8 . . ?
C115 C116 H11D 109.5 . . ?
C115 C116 H11E 109.5 . . ?
H11D C116 H11E 109.5 . . ?
C115 C116 H11F 109.5 . . ?
H11D C116 H11F 109.5 . . ?
H11E C116 H11F 109.5 . . ?
C115 C117 H11G 109.5 . . ?
C115 C117 H11H 109.5 . . ?
H11G C117 H11H 109.5 . . ?
C115 C117 H11I 109.5 . . ?
H11G C117 H11I 109.5 . . ?
H11H C117 H11I 109.5 . . ?
C112 C118 C119 108.32(19) . . ?
C112 C118 C120 118.0(2) . . ?
C119 C118 C120 108.39(19) . . ?
C112 C118 H118 107.2 . . ?
C119 C118 H118 107.2 . . ?
C120 C118 H118 107.2 . . ?
C118 C119 H11J 109.5 . . ?
C118 C119 H11K 109.5 . . ?
H11J C119 H11K 109.5 . . ?
C118 C119 H11L 109.5 . . ?
H11J C119 H11L 109.5 . . ?
H11K C119 H11L 109.5 . . ?
C118 C120 H12A 109.5 . . ?
C118 C120 H12B 109.5 . . ?
H12A C120 H12B 109.5 . . ?
C118 C120 H12C 109.5 . . ?
H12A C120 H12C 109.5 . . ?
H12B C120 H12C 109.5 . . ?
C113 C121 H12D 109.5 . . ?
C113 C121 H12E 109.5 . . ?
H12D C121 H12E 109.5 . . ?
C113 C121 H12F 109.5 . . ?
H12D C121 H12F 109.5 . . ?
H12E C121 H12F 109.5 . . ?
C123 C122 C105 120.5(2) . . ?
C123 C122 H122 119.8 . . ?
C105 C122 H122 119.8 . . ?
C122 C123 C128 118.9(2) . . ?
C122 C123 C124 122.7(2) . . ?
C128 C123 C124 118.4(2) . . ?
C125 C124 C123 112.95(19) . . ?
C125 C124 C126 108.8(2) . . ?
C123 C124 C126 109.6(2) . . ?
C125 C124 C127 107.9(2) . . ?
C123 C124 C127 108.41(18) . . ?
C126 C124 C127 109.2(2) . . ?
C124 C125 H12G 109.5 . . ?
C124 C125 H12H 109.5 . . ?
H12G C125 H12H 109.5 . . ?
C124 C125 H12I 109.5 . . ?
H12G C125 H12I 109.5 . . ?
H12H C125 H12I 109.5 . . ?
C124 C126 H12J 109.5 . . ?
C124 C126 H12K 109.5 . . ?
H12J C126 H12K 109.5 . . ?
C124 C126 H12L 109.5 . . ?
H12J C126 H12L 109.5 . . ?
H12K C126 H12L 109.5 . . ?
C124 C127 H12M 109.5 . . ?
C124 C127 H12N 109.5 . . ?
H12M C127 H12N 109.5 . . ?
C124 C127 H12O 109.5 . . ?
H12M C127 H12O 109.5 . . ?
H12N C127 H12O 109.5 . . ?
C129 C128 C123 123.6(2) . . ?
C129 C128 H128 118.2 . . ?
C123 C128 H128 118.2 . . ?
C128 C129 C104 117.5(2) . . ?
C128 C129 C130 121.5(2) . . ?
C104 C129 C130 121.0(2) . . ?
C135 C130 C131 118.0(2) . . ?
C135 C130 C129 122.2(2) . . ?
C131 C130 C129 119.9(2) . . ?
C132 C131 C130 121.1(2) . . ?
C132 C131 H131 119.4 . . ?
C130 C131 H131 119.4 . . ?
C133 C132 C131 120.5(2) . . ?
C133 C132 H132 119.8 . . ?
C131 C132 H132 119.8 . . ?
C132 C133 C134 119.2(2) . . ?
C132 C133 H133 120.4 . . ?
C134 C133 H133 120.4 . . ?
C135 C134 C133 120.6(2) . . ?
C135 C134 H134 119.7 . . ?
C133 C134 H134 119.7 . . ?
C134 C135 C130 120.7(2) . . ?
C134 C135 H135 119.7 . . ?
C130 C135 H135 119.7 . . ?
Cl21 Zr3 Cl22 97.12(2) . . ?
Cl21 Zr3 C209 130.02(5) . . ?
Cl22 Zr3 C209 116.44(5) . . ?
Cl21 Zr3 C206 128.89(5) . . ?
Cl22 Zr3 C206 116.56(5) . . ?
C209 Zr3 C206 68.45(7) . . ?
Cl21 Zr3 C213 131.91(5) . . ?
Cl22 Zr3 C213 84.18(5) . . ?
C209 Zr3 C213 33.74(7) . . ?
C206 Zr3 C213 90.88(7) . . ?
Cl21 Zr3 C205 95.18(5) . . ?
Cl22 Zr3 C205 132.74(5) . . ?
C209 Zr3 C205 88.22(7) . . ?
C206 Zr3 C205 33.73(7) . . ?
C213 Zr3 C205 118.89(7) . . ?
Cl21 Zr3 C210 96.67(5) . . ?
Cl22 Zr3 C210 133.22(5) . . ?
C209 Zr3 C210 33.37(7) . . ?
C206 Zr3 C210 87.36(7) . . ?
C213 Zr3 C210 54.19(7) . . ?
C205 Zr3 C210 89.93(7) . . ?
Cl21 Zr3 C202 131.04(5) . . ?
Cl22 Zr3 C202 84.55(5) . . ?
C209 Zr3 C202 90.15(7) . . ?
C206 Zr3 C202 33.33(7) . . ?
C213 Zr3 C202 97.02(7) . . ?
C205 Zr3 C202 54.02(7) . . ?
C210 Zr3 C202 117.47(7) . . ?
Cl21 Zr3 C212 99.90(5) . . ?
Cl22 Zr3 C212 80.76(5) . . ?
C209 Zr3 C212 54.81(7) . . ?
C206 Zr3 C212 121.54(7) . . ?
C213 Zr3 C212 32.55(7) . . ?
C205 Zr3 C212 141.02(7) . . ?
C210 Zr3 C212 52.87(7) . . ?
C202 Zr3 C212 128.35(7) . . ?
Cl21 Zr3 C203 100.32(5) . . ?
Cl22 Zr3 C203 79.70(5) . . ?
C209 Zr3 C203 120.39(7) . . ?
C206 Zr3 C203 54.30(7) . . ?
C213 Zr3 C203 126.85(7) . . ?
C205 Zr3 C203 53.20(7) . . ?
C210 Zr3 C203 140.36(7) . . ?
C202 Zr3 C203 31.55(7) . . ?
C212 Zr3 C203 153.37(7) . . ?
Cl21 Zr3 C204 80.70(5) . . ?
Cl22 Zr3 C204 106.20(5) . . ?
C209 Zr3 C204 119.53(7) . . ?
C206 Zr3 C204 54.55(7) . . ?
C213 Zr3 C204 145.17(7) . . ?
C205 Zr3 C204 32.27(6) . . ?
C210 Zr3 C204 120.07(7) . . ?
C202 Zr3 C204 52.56(7) . . ?
C212 Zr3 C204 172.93(6) . . ?
C203 Zr3 C204 31.35(6) . . ?
Cl21 Zr3 C211 81.82(5) . . ?
Cl22 Zr3 C211 108.02(5) . . ?
C209 Zr3 C211 54.03(7) . . ?
C206 Zr3 C211 118.26(7) . . ?
C213 Zr3 C211 52.95(7) . . ?
C205 Zr3 C211 118.84(7) . . ?
C210 Zr3 C211 31.54(6) . . ?
C202 Zr3 C211 144.12(7) . . ?
C212 Zr3 C211 31.15(6) . . ?
C203 Zr3 C211 171.77(7) . . ?
C204 Zr3 C211 143.11(7) . . ?
C202 C201 H20D 109.5 . . ?
C202 C201 H20E 109.5 . . ?
H20D C201 H20E 109.5 . . ?
C202 C201 H20F 109.5 . . ?
H20D C201 H20F 109.5 . . ?
H20E C201 H20F 109.5 . . ?
C203 C202 C206 109.52(19) . . ?
C203 C202 C201 122.9(2) . . ?
C206 C202 C201 127.5(2) . . ?
C203 C202 Zr3 76.78(13) . . ?
C206 C202 Zr3 70.59(12) . . ?
C201 C202 Zr3 120.63(15) . . ?
C202 C203 C204 108.98(19) . . ?
C202 C203 Zr3 71.66(12) . . ?
C204 C203 Zr3 75.43(12) . . ?
C202 C203 H203 125.5 . . ?
C204 C203 H203 125.5 . . ?
Zr3 C203 H203 119.2 . . ?
C203 C204 C229 132.5(2) . . ?
C203 C204 C205 107.22(18) . . ?
C229 C204 C205 120.28(19) . . ?
C203 C204 Zr3 73.22(12) . . ?
C229 C204 Zr3 124.01(14) . . ?
C205 C204 Zr3 69.48(11) . . ?
C222 C205 C204 118.82(19) . . ?
C222 C205 C206 132.52(19) . . ?
C204 C205 C206 108.63(18) . . ?
C222 C205 Zr3 118.52(14) . . ?
C204 C205 Zr3 78.25(12) . . ?
C206 C205 Zr3 71.20(11) . . ?
C202 C206 C205 105.55(18) . . ?
C202 C206 Si3 125.17(17) . . ?
C205 C206 Si3 125.95(16) . . ?
C202 C206 Zr3 76.09(12) . . ?
C205 C206 Zr3 75.07(11) . . ?
Si3 C206 Zr3 98.35(9) . . ?
Si3 C207 H20G 109.5 . . ?
Si3 C207 H20H 109.5 . . ?
H20G C207 H20H 109.5 . . ?
Si3 C207 H20I 109.5 . . ?
H20G C207 H20I 109.5 . . ?
H20H C207 H20I 109.5 . . ?
C207 Si3 C208 102.70(11) . . ?
C207 Si3 C206 113.82(11) . . ?
C208 Si3 C206 115.36(11) . . ?
C207 Si3 C209 116.04(10) . . ?
C208 Si3 C209 114.83(11) . . ?
C206 Si3 C209 94.80(9) . . ?
Si3 C208 H20J 109.5 . . ?
Si3 C208 H20K 109.5 . . ?
H20J C208 H20K 109.5 . . ?
Si3 C208 H20L 109.5 . . ?
H20J C208 H20L 109.5 . . ?
H20K C208 H20L 109.5 . . ?
C213 C209 C210 105.45(18) . . ?
C213 C209 Si3 126.22(16) . . ?
C210 C209 Si3 124.48(16) . . ?
C213 C209 Zr3 73.74(12) . . ?
C210 C209 Zr3 76.16(12) . . ?
Si3 C209 Zr3 98.22(9) . . ?
C211 C210 C209 109.79(19) . . ?
C211 C210 C214 124.1(2) . . ?
C209 C210 C214 125.33(19) . . ?
C211 C210 Zr3 79.39(12) . . ?
C209 C210 Zr3 70.47(11) . . ?
C214 C210 Zr3 124.80(14) . . ?
C212 C211 C210 107.50(19) . . ?
C212 C211 C215 124.6(2) . . ?
C210 C211 C215 126.3(2) . . ?
C212 C211 Zr3 71.79(12) . . ?
C210 C211 Zr3 69.06(12) . . ?
C215 C211 Zr3 135.66(15) . . ?
C211 C212 C213 107.93(18) . . ?
C211 C212 C218 130.1(2) . . ?
C213 C212 C218 121.7(2) . . ?
C211 C212 Zr3 77.06(12) . . ?
C213 C212 Zr3 68.95(12) . . ?
C218 C212 Zr3 123.87(14) . . ?
C212 C213 C209 109.26(19) . . ?
C212 C213 C221 123.1(2) . . ?
C209 C213 C221 127.2(2) . . ?
C212 C213 Zr3 78.49(12) . . ?
C209 C213 Zr3 72.52(12) . . ?
C221 C213 Zr3 121.46(14) . . ?
C210 C214 H21D 109.5 . . ?
C210 C214 H21E 109.5 . . ?
H21D C214 H21E 109.5 . . ?
C210 C214 H21F 109.5 . . ?
H21D C214 H21F 109.5 . . ?
H21E C214 H21F 109.5 . . ?
C211 C215 C216 118.2(2) . . ?
C211 C215 C217 107.8(2) . . ?
C216 C215 C217 108.8(2) . . ?
C211 C215 H215 107.2 . . ?
C216 C215 H215 107.2 . . ?
C217 C215 H215 107.2 . . ?
C215 C216 H21G 109.5 . . ?
C215 C216 H21H 109.5 . . ?
H21G C216 H21H 109.5 . . ?
C215 C216 H21I 109.5 . . ?
H21G C216 H21I 109.5 . . ?
H21H C216 H21I 109.5 . . ?
C215 C217 H21J 109.5 . . ?
C215 C217 H21K 109.5 . . ?
H21J C217 H21K 109.5 . . ?
C215 C217 H21L 109.5 . . ?
H21J C217 H21L 109.5 . . ?
H21K C217 H21L 109.5 . . ?
C212 C218 C220 116.5(2) . . ?
C212 C218 C219 110.6(2) . . ?
C220 C218 C219 110.3(2) . . ?
C212 C218 H218 106.3 . . ?
C220 C218 H218 106.3 . . ?
C219 C218 H218 106.3 . . ?
C218 C219 H21M 109.5 . . ?
C218 C219 H21N 109.5 . . ?
H21M C219 H21N 109.5 . . ?
C218 C219 H21O 109.5 . . ?
H21M C219 H21O 109.5 . . ?
H21N C219 H21O 109.5 . . ?
C218 C220 H22A 109.5 . . ?
C218 C220 H22B 109.5 . . ?
H22A C220 H22B 109.5 . . ?
C218 C220 H22C 109.5 . . ?
H22A C220 H22C 109.5 . . ?
H22B C220 H22C 109.5 . . ?
C213 C221 H22D 109.5 . . ?
C213 C221 H22E 109.5 . . ?
H22D C221 H22E 109.5 . . ?
C213 C221 H22F 109.5 . . ?
H22D C221 H22F 109.5 . . ?
H22E C221 H22F 109.5 . . ?
C223 C222 C205 120.9(2) . . ?
C223 C222 H222 119.5 . . ?
C205 C222 H222 119.5 . . ?
C222 C223 C228 119.0(2) . . ?
C222 C223 C224 123.1(2) . . ?
C228 C223 C224 117.93(19) . . ?
C226 C224 C225 108.20(19) . . ?
C226 C224 C223 111.96(18) . . ?
C225 C224 C223 110.46(19) . . ?
C226 C224 C227 108.48(19) . . ?
C225 C224 C227 109.42(19) . . ?
C223 C224 C227 108.28(17) . . ?
C224 C225 H22G 109.5 . . ?
C224 C225 H22H 109.5 . . ?
H22G C225 H22H 109.5 . . ?
C224 C225 H22I 109.5 . . ?
H22G C225 H22I 109.5 . . ?
H22H C225 H22I 109.5 . . ?
C224 C226 H22J 109.5 . . ?
C224 C226 H22K 109.5 . . ?
H22J C226 H22K 109.5 . . ?
C224 C226 H22L 109.5 . . ?
H22J C226 H22L 109.5 . . ?
H22K C226 H22L 109.5 . . ?
C224 C227 H22M 109.5 . . ?
C224 C227 H22N 109.5 . . ?
H22M C227 H22N 109.5 . . ?
C224 C227 H22O 109.5 . . ?
H22M C227 H22O 109.5 . . ?
H22N C227 H22O 109.5 . . ?
C229 C228 C223 123.3(2) . . ?
C229 C228 H228 118.4 . . ?
C223 C228 H228 118.4 . . ?
C228 C229 C204 117.7(2) . . ?
C228 C229 C230 120.8(2) . . ?
C204 C229 C230 121.52(19) . . ?
C235 C230 C231 118.3(2) . . ?
C235 C230 C229 119.8(2) . . ?
C231 C230 C229 121.9(2) . . ?
C232 C231 C230 120.6(2) . . ?
C232 C231 H231 119.7 . . ?
C230 C231 H231 119.7 . . ?
C231 C232 C233 120.6(2) . . ?
C231 C232 H232 119.7 . . ?
C233 C232 H232 119.7 . . ?
C232 C233 C234 119.6(2) . . ?
C232 C233 H233 120.2 . . ?
C234 C233 H233 120.2 . . ?
C233 C234 C235 120.2(2) . . ?
C233 C234 H234 119.9 . . ?
C235 C234 H234 119.9 . . ?
C234 C235 C230 120.7(2) . . ?
C234 C235 H235 119.6 . . ?
C230 C235 H235 119.6 . . ?
C502 C501 H50A 109.5 . . ?
C502 C501 H50B 109.5 . . ?
H50A C501 H50B 109.5 . . ?
C502 C501 H50C 109.5 . . ?
H50A C501 H50C 109.5 . . ?
H50B C501 H50C 109.5 . . ?
C501 C502 C503 111.6(4) . . ?
C501 C502 H50D 109.3 . . ?
C503 C502 H50D 109.3 . . ?
C501 C502 H50E 109.3 . . ?
C503 C502 H50E 109.3 . . ?
H50D C502 H50E 108.0 . . ?
C504 C503 C502 118.7(3) . . ?
C504 C503 H50F 107.6 . . ?
C502 C503 H50F 107.6 . . ?
C504 C503 H50G 107.6 . . ?
C502 C503 H50G 107.6 . . ?
H50F C503 H50G 107.1 . . ?
C503 C504 C505 114.6(3) . . ?
C503 C504 H50H 108.6 . . ?
C505 C504 H50H 108.6 . . ?
C503 C504 H50I 108.6 . . ?
C505 C504 H50I 108.6 . . ?
H50H C504 H50I 107.6 . . ?
C506 C505 C504 116.3(3) . . ?
C506 C505 H50J 108.2 . . ?
C504 C505 H50J 108.2 . . ?
C506 C505 H50K 108.2 . . ?
C504 C505 H50K 108.2 . . ?
H50J C505 H50K 107.4 . . ?
C505 C506 C507 113.9(3) . . ?
C505 C506 H50L 108.8 . . ?
C507 C506 H50L 108.8 . . ?
C505 C506 H50M 108.8 . . ?
C507 C506 H50M 108.8 . . ?
H50L C506 H50M 107.7 . . ?
C506 C507 H50N 109.5 . . ?
C506 C507 H50O 109.5 . . ?
H50N C507 H50O 109.5 . . ?
C506 C507 H50P 109.5 . . ?
H50N C507 H50P 109.5 . . ?
H50O C507 H50P 109.5 . . ?

loop_
_geom_bond_atom_site_label_1
_geom_bond_atom_site_label_2
_geom_bond_distance
_geom_bond_site_symmetry_2
_geom_bond_publ_flag
Zr1 Cl1 2.4129(6) . ?
Zr1 Cl2 2.4369(6) . ?
Zr1 C9 2.466(2) . ?
Zr1 C13 2.470(2) . ?
Zr1 C6 2.475(2) . ?
Zr1 C5 2.521(2) . ?
Zr1 C10 2.537(2) . ?
Zr1 C2 2.547(2) . ?
Zr1 C12 2.597(2) . ?
Zr1 C3 2.607(2) . ?
Zr1 C4 2.637(2) . ?
Zr1 C11 2.656(2) . ?
C1 C2 1.507(3) . ?
C1 H1A 0.9800 . ?
C1 H1B 0.9800 . ?
C1 H1C 0.9800 . ?
C2 C3 1.404(3) . ?
C2 C6 1.437(3) . ?
C3 C4 1.418(3) . ?
C3 H3 0.9500 . ?
C4 C25 1.427(3) . ?
C4 C5 1.438(3) . ?
C5 C22 1.425(3) . ?
C5 C6 1.453(3) . ?
C6 Si1 1.880(2) . ?
C7 Si1 1.871(2) . ?
C7 H7A 0.9800 . ?
C7 H7B 0.9800 . ?
C7 H7C 0.9800 . ?
Si1 C8 1.869(2) . ?
Si1 C9 1.894(2) . ?
C8 H8A 0.9800 . ?
C8 H8B 0.9800 . ?
C8 H8C 0.9800 . ?
C9 C13 1.437(3) . ?
C9 C10 1.441(3) . ?
C10 C11 1.423(3) . ?
C10 C14 1.511(3) . ?
C11 C12 1.426(3) . ?
C11 C15 1.520(3) . ?
C12 C13 1.432(3) . ?
C12 C18 1.525(3) . ?
C13 C21 1.507(3) . ?
C14 H14A 0.9800 . ?
C14 H14B 0.9800 . ?
C14 H14C 0.9800 . ?
C15 C17 1.531(3) . ?
C15 C16 1.534(3) . ?
C15 H15 1.0000 . ?
C16 H16A 0.9800 . ?
C16 H16B 0.9800 . ?
C16 H16C 0.9800 . ?
C17 H17A 0.9800 . ?
C17 H17B 0.9800 . ?
C17 H17C 0.9800 . ?
C18 C20 1.533(3) . ?
C18 C19 1.536(3) . ?
C18 H18 1.0000 . ?
C19 H19A 0.9800 . ?
C19 H19B 0.9800 . ?
C19 H19C 0.9800 . ?
C20 H20A 0.9800 . ?
C20 H20B 0.9800 . ?
C20 H20C 0.9800 . ?
C21 H21A 0.9800 . ?
C21 H21B 0.9800 . ?
C21 H21C 0.9800 . ?
C22 C23 1.372(3) . ?
C22 H22 0.9500 . ?
C23 C24 1.430(3) . ?
C23 C32 1.535(3) . ?
C24 C25 1.369(3) . ?
C24 H24 0.9500 . ?
C25 C26 1.483(3) . ?
C26 C31 1.392(3) . ?
C26 C27 1.396(3) . ?
C27 C28 1.385(3) . ?
C27 H27 0.9500 . ?
C28 C29 1.387(4) . ?
C28 H28 0.9500 . ?
C29 C30 1.381(4) . ?
C29 H29 0.9500 . ?
C30 C31 1.388(3) . ?
C30 H30 0.9500 . ?
C31 H31 0.9500 . ?
C32 C35 1.523(3) . ?
C32 C34 1.535(3) . ?
C32 C33 1.538(3) . ?
C33 H33A 0.9800 . ?
C33 H33B 0.9800 . ?
C33 H33C 0.9800 . ?
C34 H34A 0.9800 . ?
C34 H34B 0.9800 . ?
C34 H34C 0.9800 . ?
C35 H35A 0.9800 . ?
C35 H35B 0.9800 . ?
C35 H35C 0.9800 . ?
Zr2 Cl12 2.4115(6) . ?
Zr2 Cl11 2.4386(6) . ?
Zr2 C109 2.462(2) . ?
Zr2 C110 2.473(2) . ?
Zr2 C106 2.479(2) . ?
Zr2 C105 2.524(2) . ?
Zr2 C113 2.528(2) . ?
Zr2 C102 2.549(2) . ?
Zr2 C111 2.598(2) . ?
Zr2 C103 2.600(2) . ?
Zr2 C104 2.621(2) . ?
Zr2 C112 2.655(2) . ?
C101 C102 1.502(3) . ?
C101 H10A 0.9800 . ?
C101 H10B 0.9800 . ?
C101 H10C 0.9800 . ?
C102 C103 1.407(3) . ?
C102 C106 1.440(3) . ?
C103 C104 1.416(3) . ?
C103 H103 0.9500 . ?
C104 C129 1.424(3) . ?
C104 C105 1.441(3) . ?
C105 C122 1.424(3) . ?
C105 C106 1.454(3) . ?
C106 Si2 1.878(2) . ?
C107 Si2 1.866(2) . ?
C107 H10D 0.9800 . ?
C107 H10E 0.9800 . ?
C107 H10F 0.9800 . ?
Si2 C108 1.874(2) . ?
Si2 C109 1.890(2) . ?
C108 H10G 0.9800 . ?
C108 H10H 0.9800 . ?
C108 H10I 0.9800 . ?
C109 C113 1.437(3) . ?
C109 C110 1.442(3) . ?
C110 C111 1.432(3) . ?
C110 C114 1.505(3) . ?
C111 C112 1.424(3) . ?
C111 C115 1.521(3) . ?
C112 C113 1.425(3) . ?
C112 C118 1.515(3) . ?
C113 C121 1.509(3) . ?
C114 H11A 0.9800 . ?
C114 H11B 0.9800 . ?
C114 H11C 0.9800 . ?
C115 C117 1.529(3) . ?
C115 C116 1.534(3) . ?
C115 H115 1.0000 . ?
C116 H11D 0.9800 . ?
C116 H11E 0.9800 . ?
C116 H11F 0.9800 . ?
C117 H11G 0.9800 . ?
C117 H11H 0.9800 . ?
C117 H11I 0.9800 . ?
C118 C119 1.527(3) . ?
C118 C120 1.538(3) . ?
C118 H118 1.0000 . ?
C119 H11J 0.9800 . ?
C119 H11K 0.9800 . ?
C119 H11L 0.9800 . ?
C120 H12A 0.9800 . ?
C120 H12B 0.9800 . ?
C120 H12C 0.9800 . ?
C121 H12D 0.9800 . ?
C121 H12E 0.9800 . ?
C121 H12F 0.9800 . ?
C122 C123 1.374(3) . ?
C122 H122 0.9500 . ?
C123 C128 1.431(3) . ?
C123 C124 1.529(3) . ?
C124 C125 1.525(3) . ?
C124 C126 1.538(3) . ?
C124 C127 1.539(3) . ?
C125 H12G 0.9800 . ?
C125 H12H 0.9800 . ?
C125 H12I 0.9800 . ?
C126 H12J 0.9800 . ?
C126 H12K 0.9800 . ?
C126 H12L 0.9800 . ?
C127 H12M 0.9800 . ?
C127 H12N 0.9800 . ?
C127 H12O 0.9800 . ?
C128 C129 1.371(3) . ?
C128 H128 0.9500 . ?
C129 C130 1.486(3) . ?
C130 C135 1.396(3) . ?
C130 C131 1.398(3) . ?
C131 C132 1.380(3) . ?
C131 H131 0.9500 . ?
C132 C133 1.379(3) . ?
C132 H132 0.9500 . ?
C133 C134 1.388(4) . ?
C133 H133 0.9500 . ?
C134 C135 1.383(3) . ?
C134 H134 0.9500 . ?
C135 H135 0.9500 . ?
Zr3 Cl21 2.4064(6) . ?
Zr3 Cl22 2.4362(6) . ?
Zr3 C209 2.465(2) . ?
Zr3 C206 2.473(2) . ?
Zr3 C213 2.481(2) . ?
Zr3 C205 2.524(2) . ?
Zr3 C210 2.540(2) . ?
Zr3 C202 2.545(2) . ?
Zr3 C212 2.605(2) . ?
Zr3 C203 2.610(2) . ?
Zr3 C204 2.638(2) . ?
Zr3 C211 2.673(2) . ?
C201 C202 1.507(3) . ?
C201 H20D 0.9800 . ?
C201 H20E 0.9800 . ?
C201 H20F 0.9800 . ?
C202 C203 1.403(3) . ?
C202 C206 1.440(3) . ?
C203 C204 1.418(3) . ?
C203 H203 0.9500 . ?
C204 C229 1.430(3) . ?
C204 C205 1.439(3) . ?
C205 C222 1.426(3) . ?
C205 C206 1.450(3) . ?
C206 Si3 1.879(2) . ?
C207 Si3 1.866(2) . ?
C207 H20G 0.9800 . ?
C207 H20H 0.9800 . ?
C207 H20I 0.9800 . ?
Si3 C208 1.868(2) . ?
Si3 C209 1.893(2) . ?
C208 H20J 0.9800 . ?
C208 H20K 0.9800 . ?
C208 H20L 0.9800 . ?
C209 C213 1.435(3) . ?
C209 C210 1.439(3) . ?
C210 C211 1.422(3) . ?
C210 C214 1.513(3) . ?
C211 C212 1.418(3) . ?
C211 C215 1.519(3) . ?
C212 C213 1.430(3) . ?
C212 C218 1.524(3) . ?
C213 C221 1.510(3) . ?
C214 H21D 0.9800 . ?
C214 H21E 0.9800 . ?
C214 H21F 0.9800 . ?
C215 C216 1.539(4) . ?
C215 C217 1.540(4) . ?
C215 H215 1.0000 . ?
C216 H21G 0.9800 . ?
C216 H21H 0.9800 . ?
C216 H21I 0.9800 . ?
C217 H21J 0.9800 . ?
C217 H21K 0.9800 . ?
C217 H21L 0.9800 . ?
C218 C220 1.525(3) . ?
C218 C219 1.533(3) . ?
C218 H218 1.0000 . ?
C219 H21M 0.9800 . ?
C219 H21N 0.9800 . ?
C219 H21O 0.9800 . ?
C220 H22A 0.9800 . ?
C220 H22B 0.9800 . ?
C220 H22C 0.9800 . ?
C221 H22D 0.9800 . ?
C221 H22E 0.9800 . ?
C221 H22F 0.9800 . ?
C222 C223 1.369(3) . ?
C222 H222 0.9500 . ?
C223 C228 1.430(3) . ?
C223 C224 1.535(3) . ?
C224 C226 1.527(3) . ?
C224 C225 1.533(3) . ?
C224 C227 1.535(3) . ?
C225 H22G 0.9800 . ?
C225 H22H 0.9800 . ?
C225 H22I 0.9800 . ?
C226 H22J 0.9800 . ?
C226 H22K 0.9800 . ?
C226 H22L 0.9800 . ?
C227 H22M 0.9800 . ?
C227 H22N 0.9800 . ?
C227 H22O 0.9800 . ?
C228 C229 1.375(3) . ?
C228 H228 0.9500 . ?
C229 C230 1.483(3) . ?
C230 C235 1.394(3) . ?
C230 C231 1.400(3) . ?
C231 C232 1.380(3) . ?
C231 H231 0.9500 . ?
C232 C233 1.383(4) . ?
C232 H232 0.9500 . ?
C233 C234 1.383(4) . ?
C233 H233 0.9500 . ?
C234 C235 1.389(3) . ?
C234 H234 0.9500 . ?
C235 H235 0.9500 . ?
C501 C502 1.386(5) . ?
C501 H50A 0.9800 . ?
C501 H50B 0.9800 . ?
C501 H50C 0.9800 . ?
C502 C503 1.593(5) . ?
C502 H50D 0.9900 . ?
C502 H50E 0.9900 . ?
C503 C504 1.513(5) . ?
C503 H50F 0.9900 . ?
C503 H50G 0.9900 . ?
C504 C505 1.543(4) . ?
C504 H50H 0.9900 . ?
C504 H50I 0.9900 . ?
C505 C506 1.506(5) . ?
C505 H50J 0.9900 . ?
C505 H50K 0.9900 . ?
C506 C507 1.518(5) . ?
C506 H50L 0.9900 . ?
C506 H50M 0.9900 . ?
C507 H50N 0.9800 . ?
C507 H50O 0.9800 . ?
C507 H50P 0.9800 . ?

loop_
_geom_torsion_atom_site_label_1
_geom_torsion_atom_site_label_2
_geom_torsion_atom_site_label_3
_geom_torsion_atom_site_label_4
_geom_torsion
_geom_torsion_site_symmetry_1
_geom_torsion_site_symmetry_2
_geom_torsion_site_symmetry_3
_geom_torsion_site_symmetry_4
_geom_torsion_publ_flag
C6 C2 C3 C4 3.5(2) . . . . ?
C1 C2 C3 C4 -173.96(19) . . . . ?
Zr1 C2 C3 C4 66.95(15) . . . . ?
C6 C2 C3 Zr1 -63.44(14) . . . . ?
C1 C2 C3 Zr1 119.1(2) . . . . ?
C2 C3 C4 C25 174.4(2) . . . . ?
Zr1 C3 C4 C25 -121.1(2) . . . . ?
C2 C3 C4 C5 -3.1(2) . . . . ?
Zr1 C3 C4 C5 61.45(14) . . . . ?
C2 C3 C4 Zr1 -64.59(14) . . . . ?
C3 C4 C5 C22 -179.84(18) . . . . ?
C25 C4 C5 C22 2.3(3) . . . . ?
Zr1 C4 C5 C22 -115.94(18) . . . . ?
C3 C4 C5 C6 1.6(2) . . . . ?
C25 C4 C5 C6 -176.22(18) . . . . ?
Zr1 C4 C5 C6 65.53(13) . . . . ?
C3 C4 C5 Zr1 -63.90(14) . . . . ?
C25 C4 C5 Zr1 118.25(18) . . . . ?
C3 C2 C6 C5 -2.4(2) . . . . ?
C1 C2 C6 C5 174.9(2) . . . . ?
Zr1 C2 C6 C5 -69.63(13) . . . . ?
C3 C2 C6 Si1 157.72(15) . . . . ?
C1 C2 C6 Si1 -25.0(3) . . . . ?
Zr1 C2 C6 Si1 90.49(15) . . . . ?
C3 C2 C6 Zr1 67.23(15) . . . . ?
C1 C2 C6 Zr1 -115.5(2) . . . . ?
C22 C5 C6 C2 -177.8(2) . . . . ?
C4 C5 C6 C2 0.4(2) . . . . ?
Zr1 C5 C6 C2 70.58(14) . . . . ?
C22 C5 C6 Si1 21.8(3) . . . . ?
C4 C5 C6 Si1 -159.90(15) . . . . ?
Zr1 C5 C6 Si1 -89.77(14) . . . . ?
C22 C5 C6 Zr1 111.6(2) . . . . ?
C4 C5 C6 Zr1 -70.14(14) . . . . ?
C2 C6 Si1 C8 38.8(2) . . . . ?
C5 C6 Si1 C8 -164.80(17) . . . . ?
Zr1 C6 Si1 C8 117.83(10) . . . . ?
C2 C6 Si1 C7 157.07(18) . . . . ?
C5 C6 Si1 C7 -46.6(2) . . . . ?
Zr1 C6 Si1 C7 -123.93(10) . . . . ?
C2 C6 Si1 C9 -80.97(19) . . . . ?
C5 C6 Si1 C9 75.40(18) . . . . ?
Zr1 C6 Si1 C9 -1.97(9) . . . . ?
C8 Si1 C9 C13 -43.7(2) . . . . ?
C7 Si1 C9 C13 -163.60(17) . . . . ?
C6 Si1 C9 C13 77.34(19) . . . . ?
C8 Si1 C9 C10 162.15(17) . . . . ?
C7 Si1 C9 C10 42.3(2) . . . . ?
C6 Si1 C9 C10 -76.78(18) . . . . ?
C8 Si1 C9 Zr1 -119.09(10) . . . . ?
C7 Si1 C9 Zr1 121.03(10) . . . . ?
C6 Si1 C9 Zr1 1.97(9) . . . . ?
C13 C9 C10 C11 2.0(2) . . . . ?
Si1 C9 C10 C11 160.42(15) . . . . ?
Zr1 C9 C10 C11 69.78(15) . . . . ?
C13 C9 C10 C14 172.14(19) . . . . ?
Si1 C9 C10 C14 -29.5(3) . . . . ?
Zr1 C9 C10 C14 -120.1(2) . . . . ?
C13 C9 C10 Zr1 -67.74(13) . . . . ?
Si1 C9 C10 Zr1 90.65(14) . . . . ?
C9 C10 C11 C12 -2.1(2) . . . . ?
C14 C10 C11 C12 -172.13(19) . . . . ?
Zr1 C10 C11 C12 62.36(14) . . . . ?
C9 C10 C11 C15 167.50(19) . . . . ?
C14 C10 C11 C15 -2.5(3) . . . . ?
Zr1 C10 C11 C15 -128.1(2) . . . . ?
C9 C10 C11 Zr1 -64.44(14) . . . . ?
C14 C10 C11 Zr1 125.5(2) . . . . ?
C10 C11 C12 C13 1.3(2) . . . . ?
C15 C11 C12 C13 -168.63(19) . . . . ?
Zr1 C11 C12 C13 62.04(14) . . . . ?
C10 C11 C12 C18 174.9(2) . . . . ?
C15 C11 C12 C18 5.0(4) . . . . ?
Zr1 C11 C12 C18 -124.3(2) . . . . ?
C10 C11 C12 Zr1 -60.78(14) . . . . ?
C15 C11 C12 Zr1 129.3(2) . . . . ?
C11 C12 C13 C9 0.0(2) . . . . ?
C18 C12 C13 C9 -174.44(19) . . . . ?
Zr1 C12 C13 C9 67.18(14) . . . . ?
C11 C12 C13 C21 173.71(19) . . . . ?
C18 C12 C13 C21 -0.7(3) . . . . ?
Zr1 C12 C13 C21 -119.1(2) . . . . ?
C11 C12 C13 Zr1 -67.18(15) . . . . ?
C18 C12 C13 Zr1 118.39(18) . . . . ?
C10 C9 C13 C12 -1.2(2) . . . . ?
Si1 C9 C13 C12 -159.34(15) . . . . ?
Zr1 C9 C13 C12 -70.92(14) . . . . ?
C10 C9 C13 C21 -174.6(2) . . . . ?
Si1 C9 C13 C21 27.3(3) . . . . ?
Zr1 C9 C13 C21 115.7(2) . . . . ?
C10 C9 C13 Zr1 69.69(13) . . . . ?
Si1 C9 C13 Zr1 -88.41(15) . . . . ?
C10 C11 C15 C17 32.9(3) . . . . ?
C12 C11 C15 C17 -159.2(2) . . . . ?
Zr1 C11 C15 C17 -62.4(3) . . . . ?
C10 C11 C15 C16 -90.9(3) . . . . ?
C12 C11 C15 C16 77.0(3) . . . . ?
Zr1 C11 C15 C16 173.75(16) . . . . ?
C11 C12 C18 C20 33.2(3) . . . . ?
C13 C12 C18 C20 -153.8(2) . . . . ?
Zr1 C12 C18 C20 -69.7(2) . . . . ?
C11 C12 C18 C19 -94.7(3) . . . . ?
C13 C12 C18 C19 78.3(3) . . . . ?
Zr1 C12 C18 C19 162.41(15) . . . . ?
C4 C5 C22 C23 -1.2(3) . . . . ?
C6 C5 C22 C23 176.9(2) . . . . ?
Zr1 C5 C22 C23 -93.1(2) . . . . ?
C5 C22 C23 C24 -0.6(3) . . . . ?
C5 C22 C23 C32 178.17(18) . . . . ?
C22 C23 C24 C25 1.4(3) . . . . ?
C32 C23 C24 C25 -177.46(19) . . . . ?
C23 C24 C25 C4 -0.2(3) . . . . ?
C23 C24 C25 C26 -178.59(19) . . . . ?
C3 C4 C25 C24 -178.8(2) . . . . ?
C5 C4 C25 C24 -1.6(3) . . . . ?
Zr1 C4 C25 C24 83.0(2) . . . . ?
C3 C4 C25 C26 -0.5(3) . . . . ?
C5 C4 C25 C26 176.75(18) . . . . ?
Zr1 C4 C25 C26 -98.6(2) . . . . ?
C24 C25 C26 C31 48.2(3) . . . . ?
C4 C25 C26 C31 -130.1(2) . . . . ?
C24 C25 C26 C27 -131.1(2) . . . . ?
C4 C25 C26 C27 50.6(3) . . . . ?
C31 C26 C27 C28 -1.2(3) . . . . ?
C25 C26 C27 C28 178.1(2) . . . . ?
C26 C27 C28 C29 1.1(4) . . . . ?
C27 C28 C29 C30 -0.2(4) . . . . ?
C28 C29 C30 C31 -0.6(4) . . . . ?
C29 C30 C31 C26 0.5(4) . . . . ?
C27 C26 C31 C30 0.4(3) . . . . ?
C25 C26 C31 C30 -178.9(2) . . . . ?
C22 C23 C32 C35 7.8(3) . . . . ?
C24 C23 C32 C35 -173.45(19) . . . . ?
C22 C23 C32 C34 128.7(2) . . . . ?
C24 C23 C32 C34 -52.5(3) . . . . ?
C22 C23 C32 C33 -111.7(2) . . . . ?
C24 C23 C32 C33 67.1(2) . . . . ?
C106 C102 C103 C104 3.3(2) . . . . ?
C101 C102 C103 C104 -174.82(19) . . . . ?
Zr2 C102 C103 C104 66.58(15) . . . . ?
C106 C102 C103 Zr2 -63.31(14) . . . . ?
C101 C102 C103 Zr2 118.59(19) . . . . ?
C102 C103 C104 C129 174.3(2) . . . . ?
Zr2 C103 C104 C129 -121.0(2) . . . . ?
C102 C103 C104 C105 -2.4(2) . . . . ?
Zr2 C103 C104 C105 62.34(14) . . . . ?
C102 C103 C104 Zr2 -64.70(14) . . . . ?
C103 C104 C105 C122 179.32(18) . . . . ?
C129 C104 C105 C122 2.1(3) . . . . ?
Zr2 C104 C105 C122 -116.10(18) . . . . ?
C103 C104 C105 C106 0.6(2) . . . . ?
C129 C104 C105 C106 -176.58(18) . . . . ?
Zr2 C104 C105 C106 65.17(13) . . . . ?
C103 C104 C105 Zr2 -64.58(14) . . . . ?
C129 C104 C105 Zr2 118.25(18) . . . . ?
C103 C102 C106 C105 -2.8(2) . . . . ?
C101 C102 C106 C105 175.2(2) . . . . ?
Zr2 C102 C106 C105 -69.60(13) . . . . ?
C103 C102 C106 Si2 157.03(15) . . . . ?
C101 C102 C106 Si2 -25.0(3) . . . . ?
Zr2 C102 C106 Si2 90.23(15) . . . . ?
C103 C102 C106 Zr2 66.80(15) . . . . ?
C101 C102 C106 Zr2 -115.2(2) . . . . ?
C122 C105 C106 C102 -177.2(2) . . . . ?
C104 C105 C106 C102 1.3(2) . . . . ?
Zr2 C105 C106 C102 70.51(13) . . . . ?
C122 C105 C106 Si2 23.3(3) . . . . ?
C104 C105 C106 Si2 -158.17(15) . . . . ?
Zr2 C105 C106 Si2 -88.98(15) . . . . ?
C122 C105 C106 Zr2 112.3(2) . . . . ?
C104 C105 C106 Zr2 -69.18(14) . . . . ?
C102 C106 Si2 C107 37.7(2) . . . . ?
C105 C106 Si2 C107 -166.58(17) . . . . ?
Zr2 C106 Si2 C107 116.36(10) . . . . ?
C102 C106 Si2 C108 156.80(17) . . . . ?
C105 C106 Si2 C108 -47.5(2) . . . . ?
Zr2 C106 Si2 C108 -124.58(10) . . . . ?
C102 C106 Si2 C109 -81.23(18) . . . . ?
C105 C106 Si2 C109 74.45(18) . . . . ?
Zr2 C106 Si2 C109 -2.61(9) . . . . ?
C107 Si2 C109 C113 163.76(17) . . . . ?
C108 Si2 C109 C113 44.7(2) . . . . ?
C106 Si2 C109 C113 -75.81(18) . . . . ?
C107 Si2 C109 C110 -42.3(2) . . . . ?
C108 Si2 C109 C110 -161.33(18) . . . . ?
C106 Si2 C109 C110 78.16(19) . . . . ?
C107 Si2 C109 Zr2 -117.80(10) . . . . ?
C108 Si2 C109 Zr2 123.13(10) . . . . ?
C106 Si2 C109 Zr2 2.62(9) . . . . ?
C113 C109 C110 C111 -1.2(2) . . . . ?
Si2 C109 C110 C111 -159.17(15) . . . . ?
Zr2 C109 C110 C111 -70.75(14) . . . . ?
C113 C109 C110 C114 -175.4(2) . . . . ?
Si2 C109 C110 C114 26.7(3) . . . . ?
Zr2 C109 C110 C114 115.1(2) . . . . ?
C113 C109 C110 Zr2 69.51(14) . . . . ?
Si2 C109 C110 Zr2 -88.43(15) . . . . ?
C109 C110 C111 C112 -0.3(2) . . . . ?
C114 C110 C111 C112 174.21(19) . . . . ?
Zr2 C110 C111 C112 -67.13(15) . . . . ?
C109 C110 C111 C115 -174.86(19) . . . . ?
C114 C110 C111 C115 -0.4(3) . . . . ?
Zr2 C110 C111 C115 118.28(18) . . . . ?
C109 C110 C111 Zr2 66.85(14) . . . . ?
C114 C110 C111 Zr2 -118.7(2) . . . . ?
C110 C111 C112 C113 1.7(2) . . . . ?
C115 C111 C112 C113 175.5(2) . . . . ?
Zr2 C111 C112 C113 -60.40(14) . . . . ?
C110 C111 C112 C118 -166.74(19) . . . . ?
C115 C111 C112 C118 7.1(4) . . . . ?
Zr2 C111 C112 C118 131.2(2) . . . . ?
C110 C111 C112 Zr2 62.11(14) . . . . ?
C115 C111 C112 Zr2 -124.1(2) . . . . ?
C111 C112 C113 C109 -2.5(2) . . . . ?
C118 C112 C113 C109 165.6(2) . . . . ?
Zr2 C112 C113 C109 -64.80(14) . . . . ?
C111 C112 C113 C121 -173.3(2) . . . . ?
C118 C112 C113 C121 -5.2(3) . . . . ?
Zr2 C112 C113 C121 124.4(2) . . . . ?
C111 C112 C113 Zr2 62.27(15) . . . . ?
C118 C112 C113 Zr2 -129.6(2) . . . . ?
C110 C109 C113 C112 2.3(2) . . . . ?
Si2 C109 C113 C112 160.57(15) . . . . ?
Zr2 C109 C113 C112 70.17(15) . . . . ?
C110 C109 C113 C121 173.1(2) . . . . ?
Si2 C109 C113 C121 -28.7(3) . . . . ?
Zr2 C109 C113 C121 -119.1(2) . . . . ?
C110 C109 C113 Zr2 -67.85(14) . . . . ?
Si2 C109 C113 Zr2 90.40(14) . . . . ?
C112 C111 C115 C117 33.6(3) . . . . ?
C110 C111 C115 C117 -153.3(2) . . . . ?
Zr2 C111 C115 C117 -69.3(2) . . . . ?
C112 C111 C115 C116 -94.4(3) . . . . ?
C110 C111 C115 C116 78.7(2) . . . . ?
Zr2 C111 C115 C116 162.71(15) . . . . ?
C111 C112 C118 C119 79.3(3) . . . . ?
C113 C112 C118 C119 -86.9(3) . . . . ?
Zr2 C112 C118 C119 177.39(16) . . . . ?
C111 C112 C118 C120 -157.2(2) . . . . ?
C113 C112 C118 C120 36.6(3) . . . . ?
Zr2 C112 C118 C120 -59.1(3) . . . . ?
C104 C105 C122 C123 -1.4(3) . . . . ?
C106 C105 C122 C123 177.0(2) . . . . ?
Zr2 C105 C122 C123 -92.6(2) . . . . ?
C105 C122 C123 C128 -0.1(3) . . . . ?
C105 C122 C123 C124 179.42(19) . . . . ?
C122 C123 C124 C125 5.4(3) . . . . ?
C128 C123 C124 C125 -175.1(2) . . . . ?
C122 C123 C124 C126 126.8(2) . . . . ?
C128 C123 C124 C126 -53.6(3) . . . . ?
C122 C123 C124 C127 -114.1(2) . . . . ?
C128 C123 C124 C127 65.4(3) . . . . ?
C122 C123 C128 C129 1.0(3) . . . . ?
C124 C123 C128 C129 -178.6(2) . . . . ?
C123 C128 C129 C104 -0.2(3) . . . . ?
C123 C128 C129 C130 -178.93(19) . . . . ?
C103 C104 C129 C128 -177.7(2) . . . . ?
C105 C104 C129 C128 -1.4(3) . . . . ?
Zr2 C104 C129 C128 83.9(2) . . . . ?
C103 C104 C129 C130 1.0(3) . . . . ?
C105 C104 C129 C130 177.38(18) . . . . ?
Zr2 C104 C129 C130 -97.3(2) . . . . ?
C128 C129 C130 C135 -133.3(2) . . . . ?
C104 C129 C130 C135 48.0(3) . . . . ?
C128 C129 C130 C131 46.8(3) . . . . ?
C104 C129 C130 C131 -131.9(2) . . . . ?
C135 C130 C131 C132 0.0(4) . . . . ?
C129 C130 C131 C132 180.0(2) . . . . ?
C130 C131 C132 C133 -0.1(4) . . . . ?
C131 C132 C133 C134 0.3(4) . . . . ?
C132 C133 C134 C135 -0.5(4) . . . . ?
C133 C134 C135 C130 0.5(4) . . . . ?
C131 C130 C135 C134 -0.2(4) . . . . ?
C129 C130 C135 C134 179.8(2) . . . . ?
C206 C202 C203 C204 -3.2(2) . . . . ?
C201 C202 C203 C204 175.1(2) . . . . ?
Zr3 C202 C203 C204 -66.79(15) . . . . ?
C206 C202 C203 Zr3 63.54(15) . . . . ?
C201 C202 C203 Zr3 -118.1(2) . . . . ?
C202 C203 C204 C229 -174.6(2) . . . . ?
Zr3 C203 C204 C229 121.1(2) . . . . ?
C202 C203 C204 C205 2.8(2) . . . . ?
Zr3 C203 C204 C205 -61.52(14) . . . . ?
C202 C203 C204 Zr3 64.34(15) . . . . ?
C203 C204 C205 C222 -179.79(18) . . . . ?
C229 C204 C205 C222 -2.0(3) . . . . ?
Zr3 C204 C205 C222 116.24(18) . . . . ?
C203 C204 C205 C206 -1.4(2) . . . . ?
C229 C204 C205 C206 176.44(18) . . . . ?
Zr3 C204 C205 C206 -65.33(14) . . . . ?
C203 C204 C205 Zr3 63.97(15) . . . . ?
C229 C204 C205 Zr3 -118.23(18) . . . . ?
C203 C202 C206 C205 2.3(2) . . . . ?
C201 C202 C206 C205 -175.9(2) . . . . ?
Zr3 C202 C206 C205 69.85(14) . . . . ?
C203 C202 C206 Si3 -158.01(16) . . . . ?
C201 C202 C206 Si3 23.8(3) . . . . ?
Zr3 C202 C206 Si3 -90.48(15) . . . . ?
C203 C202 C206 Zr3 -67.53(16) . . . . ?
C201 C202 C206 Zr3 114.2(2) . . . . ?
C222 C205 C206 C202 177.6(2) . . . . ?
C204 C205 C206 C202 -0.6(2) . . . . ?
Zr3 C205 C206 C202 -70.58(14) . . . . ?
C222 C205 C206 Si3 -22.3(3) . . . . ?
C204 C205 C206 Si3 159.57(15) . . . . ?
Zr3 C205 C206 Si3 89.55(15) . . . . ?
C222 C205 C206 Zr3 -111.8(2) . . . . ?
C204 C205 C206 Zr3 70.02(14) . . . . ?
C202 C206 Si3 C207 -156.32(18) . . . . ?
C205 C206 Si3 C207 47.3(2) . . . . ?
Zr3 C206 Si3 C207 124.87(10) . . . . ?
C202 C206 Si3 C208 -38.0(2) . . . . ?
C205 C206 Si3 C208 165.66(18) . . . . ?
Zr3 C206 Si3 C208 -116.77(11) . . . . ?
C202 C206 Si3 C209 82.45(19) . . . . ?
C205 C206 Si3 C209 -73.94(19) . . . . ?
Zr3 C206 Si3 C209 3.63(10) . . . . ?
C207 Si3 C209 C213 161.06(18) . . . . ?
C208 Si3 C209 C213 41.3(2) . . . . ?
C206 Si3 C209 C213 -79.5(2) . . . . ?
C207 Si3 C209 C210 -44.3(2) . . . . ?
C208 Si3 C209 C210 -164.00(17) . . . . ?
C206 Si3 C209 C210 75.18(18) . . . . ?
C207 Si3 C209 Zr3 -123.11(10) . . . . ?
C208 Si3 C209 Zr3 117.18(11) . . . . ?
C206 Si3 C209 Zr3 -3.64(10) . . . . ?
C213 C209 C210 C211 -2.0(2) . . . . ?
Si3 C209 C210 C211 -160.96(15) . . . . ?
Zr3 C209 C210 C211 -70.41(15) . . . . ?
C213 C209 C210 C214 -172.2(2) . . . . ?
Si3 C209 C210 C214 28.8(3) . . . . ?
Zr3 C209 C210 C214 119.4(2) . . . . ?
C213 C209 C210 Zr3 68.45(14) . . . . ?
Si3 C209 C210 Zr3 -90.54(14) . . . . ?
C209 C210 C211 C212 2.7(2) . . . . ?
C214 C210 C211 C212 173.1(2) . . . . ?
Zr3 C210 C211 C212 -61.87(15) . . . . ?
C209 C210 C211 C215 -163.4(2) . . . . ?
C214 C210 C211 C215 6.9(3) . . . . ?
Zr3 C210 C211 C215 132.0(2) . . . . ?
C209 C210 C211 Zr3 64.60(14) . . . . ?
C214 C210 C211 Zr3 -125.1(2) . . . . ?
C210 C211 C212 C213 -2.4(2) . . . . ?
C215 C211 C212 C213 164.0(2) . . . . ?
Zr3 C211 C212 C213 -62.51(14) . . . . ?
C210 C211 C212 C218 -176.2(2) . . . . ?
C215 C211 C212 C218 -9.8(4) . . . . ?
Zr3 C211 C212 C218 123.6(2) . . . . ?
C210 C211 C212 Zr3 60.12(15) . . . . ?
C215 C211 C212 Zr3 -133.4(2) . . . . ?
C211 C212 C213 C209 1.2(2) . . . . ?
C218 C212 C213 C209 175.67(19) . . . . ?
Zr3 C212 C213 C209 -66.68(15) . . . . ?
C211 C212 C213 C221 -171.9(2) . . . . ?
C218 C212 C213 C221 2.6(3) . . . . ?
Zr3 C212 C213 C221 120.2(2) . . . . ?
C211 C212 C213 Zr3 67.87(15) . . . . ?
C218 C212 C213 Zr3 -117.66(19) . . . . ?
C210 C209 C213 C212 0.5(2) . . . . ?
Si3 C209 C213 C212 158.98(16) . . . . ?
Zr3 C209 C213 C212 70.64(15) . . . . ?
C210 C209 C213 C221 173.2(2) . . . . ?
Si3 C209 C213 C221 -28.3(3) . . . . ?
Zr3 C209 C213 C221 -116.6(2) . . . . ?
C210 C209 C213 Zr3 -70.18(14) . . . . ?
Si3 C209 C213 Zr3 88.34(16) . . . . ?
C212 C211 C215 C216 149.5(2) . . . . ?
C210 C211 C215 C216 -46.7(3) . . . . ?
Zr3 C211 C215 C216 50.1(3) . . . . ?
C212 C211 C215 C217 -86.8(3) . . . . ?
C210 C211 C215 C217 77.1(3) . . . . ?
Zr3 C211 C215 C217 173.89(17) . . . . ?
C211 C212 C218 C220 -42.4(3) . . . . ?
C213 C212 C218 C220 144.5(2) . . . . ?
Zr3 C212 C218 C220 59.9(3) . . . . ?
C211 C212 C218 C219 84.7(3) . . . . ?
C213 C212 C218 C219 -88.5(3) . . . . ?
Zr3 C212 C218 C219 -173.09(18) . . . . ?
C204 C205 C222 C223 0.1(3) . . . . ?
C206 C205 C222 C223 -177.8(2) . . . . ?
Zr3 C205 C222 C223 92.1(2) . . . . ?
C205 C222 C223 C228 1.4(3) . . . . ?
C205 C222 C223 C224 -177.37(19) . . . . ?
C222 C223 C224 C226 -6.7(3) . . . . ?
C228 C223 C224 C226 174.53(19) . . . . ?
C222 C223 C224 C225 -127.3(2) . . . . ?
C228 C223 C224 C225 53.9(3) . . . . ?
C222 C223 C224 C227 112.9(2) . . . . ?
C228 C223 C224 C227 -65.9(2) . . . . ?
C222 C223 C228 C229 -1.3(3) . . . . ?
C224 C223 C228 C229 177.6(2) . . . . ?
C223 C228 C229 C204 -0.6(3) . . . . ?
C223 C228 C229 C230 177.66(19) . . . . ?
C203 C204 C229 C228 179.3(2) . . . . ?
C205 C204 C229 C228 2.2(3) . . . . ?
Zr3 C204 C229 C228 -82.3(2) . . . . ?
C203 C204 C229 C230 1.1(4) . . . . ?
C205 C204 C229 C230 -176.04(19) . . . . ?
Zr3 C204 C229 C230 99.5(2) . . . . ?
C228 C229 C230 C235 -46.0(3) . . . . ?
C204 C229 C230 C235 132.2(2) . . . . ?
C228 C229 C230 C231 133.3(2) . . . . ?
C204 C229 C230 C231 -48.5(3) . . . . ?
C235 C230 C231 C232 0.2(4) . . . . ?
C229 C230 C231 C232 -179.1(2) . . . . ?
C230 C231 C232 C233 0.0(4) . . . . ?
C231 C232 C233 C234 0.3(4) . . . . ?
C232 C233 C234 C235 -0.7(4) . . . . ?
C233 C234 C235 C230 0.8(4) . . . . ?
C231 C230 C235 C234 -0.6(4) . . . . ?
C229 C230 C235 C234 178.7(2) . . . . ?
C501 C502 C503 C504 -61.4(5) . . . . ?
C502 C503 C504 C505 -171.9(3) . . . . ?
C503 C504 C505 C506 -179.1(3) . . . . ?
C504 C505 C506 C507 -178.9(3) . . . . ?
